data_7212033
loop_
_publ_author_name
'Nakano, Kazunori'
'Akita, Shigendo'
'Murai, Taketoshi'
'Liu, Wen-Tzu'
'Hisaki, Ichiro'
'Tohnai, Norimitsu'
'Miyata, Mikiji'

_publ_section_title
;
 Selective guest retention in thermal guest-release process in
 sandwich-type inclusion crystal of cholic acid
;
_journal_issue 5
_journal_name_full CrystEngComm
_journal_page_first 1461
_journal_paper_doi 10.1039/b918639e
_journal_volume 12
_journal_year 2010
_chemical_absolute_configuration rm
_chemical_formula_moiety 'C39 H54 F N O5 '
_chemical_formula_sum 'C39 H54 F N O5'
_chemical_formula_weight 635.86
_space_group_IT_number 4
_symmetry_cell_setting monoclinic
_symmetry_Int_Tables_number 4
_symmetry_space_group_name_Hall 'P 2yb'
_symmetry_space_group_name_H-M 'P 1 21 1'
_cell_angle_alpha 90.0000
_cell_angle_beta 108.6510(16)
_cell_angle_gamma 90.0000
_cell_formula_units_Z 2
_cell_length_a 14.8259(5)
_cell_length_b 7.8389(2)
_cell_length_c 16.1032(5)
_cell_measurement_reflns_used 14200
_cell_measurement_temperature 273.1
_cell_measurement_theta_max 67.8
_cell_measurement_theta_min 3.1
_cell_volume 1773.21(9)
_computing_cell_refinement PROCESS-AUTO
_computing_data_collection PROCESS-AUTO
_computing_data_reduction CrystalStructure
_computing_publication_material 'CrystalStructure 3.8'
_computing_structure_refinement SHELXL
_computing_structure_solution SIR2004
_diffrn_ambient_temperature 273
_diffrn_detector_area_resol_mean 10.00
_diffrn_measured_fraction_theta_full 0.975
_diffrn_measured_fraction_theta_max 0.975
_diffrn_measurement_device_type 'Rigaku RAXIS-RAPID'
_diffrn_measurement_method \w
_diffrn_radiation_type 'Cu K\a'
_diffrn_radiation_wavelength 1.54187
_diffrn_reflns_av_R_equivalents 0.060
_diffrn_reflns_limit_h_max 17
_diffrn_reflns_limit_h_min -16
_diffrn_reflns_limit_k_max 8
_diffrn_reflns_limit_k_min -8
_diffrn_reflns_limit_l_max 19
_diffrn_reflns_limit_l_min -19
_diffrn_reflns_number 20060
_diffrn_reflns_theta_full 68.25
_diffrn_reflns_theta_max 68.25
_exptl_absorpt_coefficient_mu 0.648
_exptl_absorpt_correction_T_max 0.987
_exptl_absorpt_correction_T_min 0.585
_exptl_absorpt_correction_type numerical
_exptl_absorpt_process_details
;
Higashi, T. (1999). Program for Absorption Correction.
Rigaku Corporation, Tokyo, Japan.
;
_exptl_crystal_colour colorless
_exptl_crystal_density_diffrn 1.191
_exptl_crystal_density_method 'not measured'
_exptl_crystal_description platelet
_exptl_crystal_F_000 688.00
_exptl_crystal_size_max 0.80
_exptl_crystal_size_mid 0.80
_exptl_crystal_size_min 0.02
_refine_diff_density_max 0.27
_refine_diff_density_min -0.30
_refine_ls_abs_structure_details 'Flack, H. D. (1983), Acta Cryst. A39, 876-881. 2220 Friedel Pairs'
_refine_ls_abs_structure_Flack 0.2(3)
_refine_ls_extinction_method none
_refine_ls_goodness_of_fit_ref 1.143
_refine_ls_hydrogen_treatment refall
_refine_ls_number_parameters 416
_refine_ls_number_reflns 5641
_refine_ls_R_factor_gt 0.0623
_refine_ls_shift/su_max 0.0020
_refine_ls_structure_factor_coef Fsqd
_refine_ls_weighting_details 'w = 1/[\s^2^(Fo^2^)+(0.0605P)^2^+1.2699P] where P=(Fo^2^+2Fc^2^)/3'
_refine_ls_weighting_scheme calc
_refine_ls_wR_factor_ref 0.1922
_reflns_number_gt 3541
_reflns_number_total 5641
_reflns_threshold_expression F^2^>2.0\s(F^2^)
_cod_data_source_file b918639e.txt
_cod_data_source_block '_090722nakanosanCA'
_cod_original_formula_sum 'C39 H54 F N O5 '
_cod_database_code 7212033

loop_
_symmetry_equiv_pos_site_id
_symmetry_equiv_pos_as_xyz
1 +X,+Y,+Z
2 -X,1/2+Y,-Z

loop_
_atom_site_label
_atom_site_type_symbol
_atom_site_fract_x
_atom_site_fract_y
_atom_site_fract_z
_atom_site_U_iso_or_equiv
_atom_site_adp_type
_atom_site_occupancy
_atom_site_symmetry_multiplicity
_atom_site_calc_flag
_atom_site_refinement_flags
F(1) F 0.4257(4) 0.3228(9) -0.0910(4) 0.192(2) Uani 1.00 1 d .
O(1) O -0.0140(2) 0.2989(4) -0.10273(19) 0.0568(8) Uani 1.00 1 d .
O(2) O 0.1110(2) 0.5354(4) 0.1914(2) 0.0534(8) Uani 1.00 1 d .
O(3) O 0.0805(2) -0.0147(4) 0.26373(19) 0.0519(8) Uani 1.00 1 d .
O(4) O 0.0336(3) 0.2242(5) 0.7000(2) 0.0787(11) Uani 1.00 1 d .
O(5) O 0.0298(2) -0.0430(4) 0.7474(2) 0.0613(9) Uani 1.00 1 d .
N(1) N 0.1339(4) 0.5844(7) -0.2353(4) 0.106(2) Uani 1.00 1 d .
C(1) C 0.2119(3) 0.0863(6) 0.0352(2) 0.0496(11) Uani 1.00 1 d .
C(2) C 0.1070(3) 0.1053(5) -0.0172(2) 0.0474(11) Uani 1.00 1 d .
C(3) C 0.0881(3) 0.2822(6) -0.0573(2) 0.0491(11) Uani 1.00 1 d .
C(4) C 0.1195(3) 0.4163(6) 0.0129(2) 0.0447(10) Uani 1.00 1 d .
C(5) C 0.2248(3) 0.3980(5) 0.0704(2) 0.0435(10) Uani 1.00 1 d .
C(6) C 0.2511(3) 0.5391(6) 0.1398(2) 0.0456(10) Uani 1.00 1 d .
C(7) C 0.2139(3) 0.5113(6) 0.2166(2) 0.0466(11) Uani 1.00 1 d .
C(8) C 0.2367(3) 0.3332(6) 0.2552(2) 0.0428(10) Uani 1.00 1 d .
C(9) C 0.2067(3) 0.1931(5) 0.1859(2) 0.0386(9) Uani 1.00 1 d .
C(10) C 0.2503(3) 0.2163(5) 0.1104(2) 0.0402(9) Uani 1.00 1 d .
C(11) C 0.2267(3) 0.0169(5) 0.2299(2) 0.0443(10) Uani 1.00 1 d .
C(12) C 0.1836(3) -0.0105(5) 0.3035(2) 0.0397(9) Uani 1.00 1 d .
C(13) C 0.2131(2) 0.1299(5) 0.3735(2) 0.0370(9) Uani 1.00 1 d .
C(14) C 0.1903(3) 0.3030(5) 0.3254(2) 0.0425(10) Uani 1.00 1 d .
C(15) C 0.2067(3) 0.4334(6) 0.3990(2) 0.0538(12) Uani 1.00 1 d .
C(16) C 0.1726(4) 0.3398(6) 0.4681(3) 0.0599(13) Uani 1.00 1 d .
C(17) C 0.1564(3) 0.1497(5) 0.4393(2) 0.0439(10) Uani 1.00 1 d .
C(18) C 0.3205(3) 0.1078(6) 0.4246(3) 0.0533(12) Uani 1.00 1 d .
C(19) C 0.3593(3) 0.1973(7) 0.1437(3) 0.0603(13) Uani 1.00 1 d .
C(20) C 0.1742(3) 0.0298(6) 0.5193(2) 0.0490(11) Uani 1.00 1 d .
C(21) C 0.1643(4) -0.1582(6) 0.4958(3) 0.0640(14) Uani 1.00 1 d .
C(22) C 0.1059(3) 0.0825(7) 0.5693(2) 0.0551(12) Uani 1.00 1 d .
C(23) C 0.1272(4) 0.0090(8) 0.6602(3) 0.0669(15) Uani 1.00 1 d .
C(24) C 0.0591(3) 0.0734(7) 0.7039(3) 0.0551(12) Uani 1.00 1 d .
C(25) C 0.2212(4) 0.5859(8) -0.1692(4) 0.0725(16) Uani 1.00 1 d .
C(26) C 0.2815(5) 0.4496(9) -0.1610(4) 0.0883(19) Uani 1.00 1 d .
C(27) C 0.3680(6) 0.4580(11) -0.0989(5) 0.098(2) Uani 1.00 1 d .
C(28) C 0.3999(6) 0.5920(12) -0.0437(5) 0.106(2) Uani 1.00 1 d .
C(29) C 0.3393(6) 0.7260(11) -0.0520(5) 0.106(2) Uani 1.00 1 d .
C(30) C 0.2504(5) 0.7224(9) -0.1137(5) 0.090(2) Uani 1.00 1 d .
C(31) C 0.5609(17) 0.566(3) 0.2529(15) 0.293(19) Uani 1.00 1 d .
C(32) C 0.5113(19) 0.707(3) 0.280(2) 0.29(2) Uani 1.00 1 d .
C(33) C 0.4651(14) 0.686(3) 0.3552(18) 0.252(17) Uani 1.00 1 d .
C(34) C 0.4832(10) 0.532(3) 0.3894(11) 0.232(12) Uani 1.00 1 d .
C(35) C 0.5301(6) 0.420(2) 0.3615(6) 0.122(3) Uani 1.00 1 d .
C(36) C 0.5671(8) 0.444(2) 0.2934(6) 0.150(5) Uani 1.00 1 d .
C(37) C 0.6157(6) 0.279(2) 0.2806(7) 0.152(5) Uani 1.00 1 d .
C(38) C 0.6003(11) 0.176(2) 0.3495(13) 0.203(7) Uani 1.00 1 d .
C(39) C 0.5548(12) 0.246(4) 0.3960(9) 0.217(12) Uani 1.00 1 d .
H(1) H 0.2487 0.0969 -0.0046 0.060 Uiso 1.00 1 c R
H(2) H 0.2222 -0.0277 0.0599 0.060 Uiso 1.00 1 c R
H(3) H 0.0892 0.0200 -0.0632 0.057 Uiso 1.00 1 c R
H(4) H 0.0687 0.0873 0.0209 0.057 Uiso 1.00 1 c R
H(5) H 0.1228 0.2967 -0.0994 0.059 Uiso 1.00 1 c R
H(6) H 0.0796 0.4096 0.0502 0.054 Uiso 1.00 1 c R
H(7) H 0.1102 0.5280 -0.0145 0.054 Uiso 1.00 1 c R
H(8) H 0.2633 0.4171 0.0318 0.052 Uiso 1.00 1 c R
H(9) H 0.3199 0.5486 0.1623 0.055 Uiso 1.00 1 c R
H(10) H 0.2264 0.6466 0.1120 0.055 Uiso 1.00 1 c R
H(11) H 0.2445 0.5945 0.2623 0.056 Uiso 1.00 1 c R
H(12) H 0.3058 0.3254 0.2830 0.051 Uiso 1.00 1 c R
H(13) H 0.1375 0.2021 0.1593 0.046 Uiso 1.00 1 c R
H(14) H 0.2021 -0.0699 0.1856 0.053 Uiso 1.00 1 c R
H(15) H 0.2951 0.0013 0.2537 0.053 Uiso 1.00 1 c R
H(16) H 0.1215 0.3026 0.2949 0.051 Uiso 1.00 1 c R
H(17) H 0.1698 0.5360 0.3785 0.065 Uiso 1.00 1 c R
H(18) H 0.2735 0.4635 0.4228 0.065 Uiso 1.00 1 c R
H(19) H 0.1138 0.3900 0.4709 0.072 Uiso 1.00 1 c R
H(20) H 0.2202 0.3485 0.5255 0.072 Uiso 1.00 1 c R
H(21) H 0.0889 0.1385 0.4051 0.053 Uiso 1.00 1 c R
H(22) H 0.3404 0.1948 0.4687 0.064 Uiso 1.00 1 c R
H(23) H 0.3566 0.1174 0.3848 0.064 Uiso 1.00 1 c R
H(24) H 0.3311 -0.0024 0.4520 0.064 Uiso 1.00 1 c R
H(25) H 0.3859 0.2760 0.1908 0.072 Uiso 1.00 1 c R
H(26) H 0.3842 0.2210 0.0968 0.072 Uiso 1.00 1 c R
H(27) H 0.3757 0.0828 0.1643 0.072 Uiso 1.00 1 c R
H(28) H 0.2394 0.0492 0.5580 0.059 Uiso 1.00 1 c R
H(29) H 0.2078 -0.1873 0.4648 0.077 Uiso 1.00 1 c R
H(30) H 0.1003 -0.1812 0.4592 0.077 Uiso 1.00 1 c R
H(31) H 0.1785 -0.2251 0.5484 0.077 Uiso 1.00 1 c R
H(32) H 0.1066 0.2060 0.5738 0.066 Uiso 1.00 1 c R
H(33) H 0.0419 0.0489 0.5348 0.066 Uiso 1.00 1 c R
H(34) H 0.1233 -0.1144 0.6565 0.080 Uiso 1.00 1 c R
H(35) H 0.1915 0.0394 0.6952 0.080 Uiso 1.00 1 c R
H(36) H 0.2634 0.3544 -0.1969 0.106 Uiso 1.00 1 c R
H(37) H 0.4603 0.5921 -0.0023 0.127 Uiso 1.00 1 c R
H(38) H 0.3582 0.8206 -0.0156 0.127 Uiso 1.00 1 c R
H(39) H 0.2093 0.8140 -0.1180 0.108 Uiso 1.00 1 c R
H(40) H 0.5852 0.5757 0.2066 0.351 Uiso 1.00 1 c R
H(41) H 0.5071 0.8118 0.2525 0.342 Uiso 1.00 1 c R
H(42) H 0.4302 0.7691 0.3725 0.303 Uiso 1.00 1 c R
H(43) H 0.4613 0.5034 0.4356 0.279 Uiso 1.00 1 c R
H(44) H 0.5854 0.2294 0.2232 0.182 Uiso 1.00 1 c R
H(45) H 0.6829 0.2957 0.2894 0.182 Uiso 1.00 1 c R
H(46) H 0.6225 0.0643 0.3596 0.244 Uiso 1.00 1 c R
H(47) H 0.5400 0.1961 0.4425 0.260 Uiso 1.00 1 c R
H(48) H -0.0232 0.3631 -0.1447 0.088 Uiso 1.00 1 c R
H(49) H 0.0962 0.6239 0.1633 0.084 Uiso 1.00 1 c R
H(50) H 0.0577 -0.0830 0.2900 0.082 Uiso 1.00 1 c R
H(51) H -0.0110 -0.0026 0.7656 0.096 Uiso 1.00 1 c R
H(52) H 0.2051 -0.1209 0.3314 0.048 Uiso 1.00 1 c R
H(53) H 0.1038 0.4869 -0.2302 0.126 Uiso 1.00 1 c R
H(54) H 0.0988 0.6716 -0.2248 0.126 Uiso 1.00 1 c R

loop_
_atom_site_aniso_label
_atom_site_aniso_U_11
_atom_site_aniso_U_22
_atom_site_aniso_U_33
_atom_site_aniso_U_12
_atom_site_aniso_U_13
_atom_site_aniso_U_23
F(1) 0.164(5) 0.200(6) 0.185(5) 0.092(5) 0.020(4) -0.024(5)
O(1) 0.061(2) 0.054(2) 0.0435(17) -0.0029(17) 0.0005(14) 0.0017(16)
O(2) 0.0565(19) 0.058(2) 0.0501(17) 0.0090(16) 0.0235(15) 0.0075(16)
O(3) 0.0516(18) 0.054(2) 0.0466(16) -0.0099(15) 0.0115(14) -0.0021(15)
O(4) 0.109(3) 0.063(2) 0.085(2) 0.023(2) 0.059(2) 0.012(2)
O(5) 0.069(2) 0.059(2) 0.065(2) -0.0015(18) 0.0348(18) -0.0002(18)
N(1) 0.080(3) 0.074(3) 0.153(5) 0.003(3) 0.022(3) 0.015(3)
C(1) 0.057(2) 0.054(3) 0.040(2) 0.002(2) 0.018(2) -0.005(2)
C(2) 0.059(2) 0.040(2) 0.041(2) -0.005(2) 0.013(2) -0.003(2)
C(3) 0.063(2) 0.042(2) 0.042(2) 0.000(2) 0.016(2) 0.003(2)
C(4) 0.056(2) 0.040(2) 0.035(2) -0.006(2) 0.0104(19) -0.0060(18)
C(5) 0.053(2) 0.040(2) 0.040(2) -0.001(2) 0.020(2) 0.002(2)
C(6) 0.053(2) 0.044(2) 0.043(2) -0.009(2) 0.0193(19) -0.006(2)
C(7) 0.052(2) 0.044(2) 0.044(2) 0.001(2) 0.015(2) 0.002(2)
C(8) 0.048(2) 0.043(2) 0.037(2) 0.002(2) 0.0123(18) -0.0015(19)
C(9) 0.049(2) 0.033(2) 0.037(2) 0.0005(19) 0.0169(18) -0.0054(17)
C(10) 0.041(2) 0.039(2) 0.042(2) -0.0006(19) 0.0142(18) 0.0001(19)
C(11) 0.057(2) 0.037(2) 0.043(2) 0.003(2) 0.022(2) -0.001(2)
C(12) 0.052(2) 0.034(2) 0.0335(19) 0.0040(19) 0.0133(18) -0.0019(17)
C(13) 0.043(2) 0.035(2) 0.0312(19) -0.0018(18) 0.0100(16) -0.0039(17)
C(14) 0.054(2) 0.040(2) 0.036(2) -0.002(2) 0.0171(18) -0.0050(19)
C(15) 0.081(3) 0.040(2) 0.042(2) -0.002(2) 0.023(2) -0.004(2)
C(16) 0.094(4) 0.050(3) 0.045(2) 0.000(2) 0.035(2) -0.005(2)
C(17) 0.056(2) 0.042(2) 0.037(2) -0.001(2) 0.0186(19) 0.002(2)
C(18) 0.051(2) 0.062(3) 0.046(2) 0.005(2) 0.014(2) 0.004(2)
C(19) 0.048(2) 0.080(4) 0.054(2) 0.010(2) 0.017(2) 0.004(2)
C(20) 0.060(2) 0.051(3) 0.039(2) 0.006(2) 0.021(2) -0.001(2)
C(21) 0.090(4) 0.056(3) 0.051(2) -0.004(3) 0.030(2) 0.001(2)
C(22) 0.069(3) 0.058(3) 0.046(2) 0.007(2) 0.030(2) 0.009(2)
C(23) 0.078(3) 0.081(4) 0.053(2) 0.027(3) 0.036(2) 0.013(2)
C(24) 0.073(3) 0.058(3) 0.041(2) 0.007(2) 0.028(2) -0.001(2)
C(25) 0.068(3) 0.059(3) 0.090(4) 0.002(3) 0.026(3) 0.011(3)
C(26) 0.088(4) 0.076(4) 0.100(4) 0.013(4) 0.029(4) 0.007(3)
C(27) 0.096(5) 0.095(6) 0.111(5) 0.037(4) 0.043(4) 0.004(4)
C(28) 0.092(5) 0.131(7) 0.094(5) -0.014(5) 0.029(4) -0.015(5)
C(29) 0.101(6) 0.106(6) 0.124(6) -0.004(5) 0.055(5) -0.015(5)
C(30) 0.088(4) 0.078(5) 0.116(5) -0.003(4) 0.051(4) -0.005(4)
C(31) 0.24(2) 0.37(3) 0.179(16) -0.23(2) -0.066(16) 0.10(2)
C(32) 0.23(2) 0.180(19) 0.29(3) -0.07(2) -0.14(2) 0.04(2)
C(33) 0.115(12) 0.22(2) 0.32(3) 0.032(13) -0.072(14) -0.15(2)
C(34) 0.075(8) 0.40(3) 0.188(14) -0.031(13) -0.004(8) -0.18(2)
C(35) 0.069(5) 0.211(12) 0.077(5) -0.055(7) 0.010(4) -0.035(7)
C(36) 0.106(7) 0.246(16) 0.087(6) -0.089(10) 0.017(5) -0.027(8)
C(37) 0.076(5) 0.239(15) 0.140(9) -0.050(7) 0.035(5) -0.096(10)
C(38) 0.147(14) 0.200(16) 0.200(18) -0.074(12) -0.033(11) 0.029(15)
C(39) 0.127(12) 0.39(3) 0.113(10) -0.128(18) 0.016(8) 0.000(14)

loop_
_atom_type_symbol
_atom_type_description
_atom_type_scat_dispersion_real
_atom_type_scat_dispersion_imag
_atom_type_scat_source
C C 0.018 0.009
;
International Tables for Crystallography
(1992, Vol. C, Tables 4.2.6.8 and 6.1.1.4)
;
H H 0.000 0.000
;
International Tables for Crystallography
(1992, Vol. C, Table 6.1.1.4)
;
O O 0.049 0.032
;
International Tables for Crystallography
(1992, Vol. C, Tables 4.2.6.8 and 6.1.1.4)
;
N N 0.031 0.018
;
International Tables for Crystallography
(1992, Vol. C, Tables 4.2.6.8 and 6.1.1.4)
;
F F 0.073 0.053
;
International Tables for Crystallography
(1992, Vol. C, Tables 4.2.6.8 and 6.1.1.4)
;

loop_
_geom_angle_atom_site_label_1
_geom_angle_atom_site_label_2
_geom_angle_atom_site_label_3
_geom_angle
_geom_angle_publ_flag
C(2) C(1) C(10) 115.2(4) yes
C(1) C(2) C(3) 110.0(3) yes
O(1) C(3) C(2) 108.4(3) yes
O(1) C(3) C(4) 109.6(3) yes
C(2) C(3) C(4) 110.3(3) yes
C(3) C(4) C(5) 113.3(3) yes
C(4) C(5) C(6) 110.0(3) yes
C(4) C(5) C(10) 113.4(3) yes
C(6) C(5) C(10) 112.7(3) yes
C(5) C(6) C(7) 114.6(4) yes
O(2) C(7) C(6) 112.0(3) yes
O(2) C(7) C(8) 107.9(3) yes
C(6) C(7) C(8) 111.9(4) yes
C(7) C(8) C(9) 112.7(3) yes
C(7) C(8) C(14) 110.7(4) yes
C(9) C(8) C(14) 109.7(3) yes
C(8) C(9) C(10) 112.9(3) yes
C(8) C(9) C(11) 109.9(3) yes
C(10) C(9) C(11) 113.4(3) yes
C(1) C(10) C(5) 107.4(3) yes
C(1) C(10) C(9) 113.1(3) yes
C(1) C(10) C(19) 107.0(4) yes
C(5) C(10) C(9) 108.8(3) yes
C(5) C(10) C(19) 108.8(3) yes
C(9) C(10) C(19) 111.6(3) yes
C(9) C(11) C(12) 114.6(3) yes
O(3) C(12) C(11) 107.6(2) yes
O(3) C(12) C(13) 110.6(3) yes
C(11) C(12) C(13) 112.1(3) yes
C(12) C(13) C(14) 107.2(3) yes
C(12) C(13) C(17) 118.8(3) yes
C(12) C(13) C(18) 108.2(3) yes
C(14) C(13) C(17) 100.1(3) yes
C(14) C(13) C(18) 112.8(3) yes
C(17) C(13) C(18) 109.6(3) yes
C(8) C(14) C(13) 115.6(3) yes
C(8) C(14) C(15) 118.5(4) yes
C(13) C(14) C(15) 104.1(3) yes
C(14) C(15) C(16) 103.5(4) yes
C(15) C(16) C(17) 107.1(4) yes
C(13) C(17) C(16) 103.4(4) yes
C(13) C(17) C(20) 121.4(3) yes
C(16) C(17) C(20) 111.4(3) yes
C(17) C(20) C(21) 113.8(3) yes
C(17) C(20) C(22) 107.9(3) yes
C(21) C(20) C(22) 111.4(4) yes
C(20) C(22) C(23) 115.9(4) yes
C(22) C(23) C(24) 111.4(4) yes
O(4) C(24) O(5) 123.3(5) yes
O(4) C(24) C(23) 122.7(5) yes
O(5) C(24) C(23) 114.0(4) yes
N(1) C(25) C(26) 119.1(6) yes
N(1) C(25) C(30) 121.9(6) yes
C(26) C(25) C(30) 118.9(5) yes
C(25) C(26) C(27) 118.0(7) yes
F(1) C(27) C(26) 117.2(7) yes
F(1) C(27) C(28) 118.1(6) yes
C(26) C(27) C(28) 124.7(8) yes
C(27) C(28) C(29) 116.9(7) yes
C(28) C(29) C(30) 120.3(8) yes
C(25) C(30) C(29) 121.2(7) yes
C(32) C(31) C(36) 115(2) yes
C(31) C(32) C(33) 122(2) yes
C(32) C(33) C(34) 110(2) yes
C(33) C(34) C(35) 123(2) yes
C(34) C(35) C(36) 125.3(18) yes
C(34) C(35) C(39) 126.7(16) yes
C(36) C(35) C(39) 108.0(15) yes
C(31) C(36) C(35) 125(2) yes
C(31) C(36) C(37) 126.1(18) yes
C(35) C(36) C(37) 108.4(15) yes
C(36) C(37) C(38) 99.9(12) yes
C(37) C(38) C(39) 116.8(19) yes
C(35) C(39) C(38) 106.8(17) yes
C(3) O(1) H(48) 109.9 no
C(7) O(2) H(49) 109.6 no
C(12) O(3) H(50) 109.6 no
C(24) O(5) H(51) 109.5 no
C(25) N(1) H(53) 107.7 no
C(25) N(1) H(54) 107.5 no
H(53) N(1) H(54) 107.0 no
C(2) C(1) H(1) 108.5 no
C(2) C(1) H(2) 108.5 no
C(10) C(1) H(1) 108.5 no
C(10) C(1) H(2) 108.5 no
H(1) C(1) H(2) 107.5 no
C(1) C(2) H(3) 109.7 no
C(1) C(2) H(4) 109.7 no
C(3) C(2) H(3) 109.7 no
C(3) C(2) H(4) 109.7 no
H(3) C(2) H(4) 108.2 no
O(1) C(3) H(5) 109.5 no
C(2) C(3) H(5) 109.5 no
C(4) C(3) H(5) 109.5 no
C(3) C(4) H(6) 108.9 no
C(3) C(4) H(7) 108.9 no
C(5) C(4) H(6) 108.9 no
C(5) C(4) H(7) 108.9 no
H(6) C(4) H(7) 107.7 no
C(4) C(5) H(8) 106.8 no
C(6) C(5) H(8) 106.8 no
C(10) C(5) H(8) 106.8 no
C(5) C(6) H(9) 108.6 no
C(5) C(6) H(10) 108.6 no
C(7) C(6) H(9) 108.6 no
C(7) C(6) H(10) 108.6 no
H(9) C(6) H(10) 107.6 no
O(2) C(7) H(11) 108.3 no
C(6) C(7) H(11) 108.3 no
C(8) C(7) H(11) 108.3 no
C(7) C(8) H(12) 107.9 no
C(9) C(8) H(12) 107.9 no
C(14) C(8) H(12) 107.9 no
C(8) C(9) H(13) 106.7 no
C(10) C(9) H(13) 106.7 no
C(11) C(9) H(13) 106.7 no
C(9) C(11) H(14) 108.6 no
C(9) C(11) H(15) 108.6 no
C(12) C(11) H(14) 108.6 no
C(12) C(11) H(15) 108.6 no
H(14) C(11) H(15) 107.6 no
O(3) C(12) H(52) 108.8 no
C(11) C(12) H(52) 108.8 no
C(13) C(12) H(52) 108.8 no
C(8) C(14) H(16) 105.9 no
C(13) C(14) H(16) 105.9 no
C(15) C(14) H(16) 105.9 no
C(14) C(15) H(17) 111.1 no
C(14) C(15) H(18) 111.0 no
C(16) C(15) H(17) 111.0 no
C(16) C(15) H(18) 111.1 no
H(17) C(15) H(18) 109.0 no
C(15) C(16) H(19) 110.3 no
C(15) C(16) H(20) 110.3 no
C(17) C(16) H(19) 110.3 no
C(17) C(16) H(20) 110.3 no
H(19) C(16) H(20) 108.6 no
C(13) C(17) H(21) 106.6 no
C(16) C(17) H(21) 106.6 no
C(20) C(17) H(21) 106.6 no
C(13) C(18) H(22) 109.5 no
C(13) C(18) H(23) 109.5 no
C(13) C(18) H(24) 109.5 no
H(22) C(18) H(23) 109.5 no
H(22) C(18) H(24) 109.5 no
H(23) C(18) H(24) 109.5 no
C(10) C(19) H(25) 109.5 no
C(10) C(19) H(26) 109.5 no
C(10) C(19) H(27) 109.5 no
H(25) C(19) H(26) 109.5 no
H(25) C(19) H(27) 109.5 no
H(26) C(19) H(27) 109.5 no
C(17) C(20) H(28) 107.8 no
C(21) C(20) H(28) 107.8 no
C(22) C(20) H(28) 107.8 no
C(20) C(21) H(29) 109.5 no
C(20) C(21) H(30) 109.5 no
C(20) C(21) H(31) 109.5 no
H(29) C(21) H(30) 109.5 no
H(29) C(21) H(31) 109.5 no
H(30) C(21) H(31) 109.5 no
C(20) C(22) H(32) 108.3 no
C(20) C(22) H(33) 108.3 no
C(23) C(22) H(32) 108.3 no
C(23) C(22) H(33) 108.3 no
H(32) C(22) H(33) 107.4 no
C(22) C(23) H(34) 109.3 no
C(22) C(23) H(35) 109.3 no
C(24) C(23) H(34) 109.3 no
C(24) C(23) H(35) 109.3 no
H(34) C(23) H(35) 108.0 no
C(25) C(26) H(36) 121.0 no
C(27) C(26) H(36) 121.0 no
C(27) C(28) H(37) 121.5 no
C(29) C(28) H(37) 121.5 no
C(28) C(29) H(38) 119.8 no
C(30) C(29) H(38) 119.8 no
C(25) C(30) H(39) 119.4 no
C(29) C(30) H(39) 119.4 no
C(32) C(31) H(40) 122.7 no
C(36) C(31) H(40) 122.7 no
C(31) C(32) H(41) 118.9 no
C(33) C(32) H(41) 118.9 no
C(32) C(33) H(42) 125.2 no
C(34) C(33) H(42) 125.2 no
C(33) C(34) H(43) 118.7 no
C(35) C(34) H(43) 118.7 no
C(36) C(37) H(44) 111.8 no
C(36) C(37) H(45) 111.8 no
C(38) C(37) H(44) 111.8 no
C(38) C(37) H(45) 111.8 no
H(44) C(37) H(45) 109.5 no
C(37) C(38) H(46) 121.6 no
C(39) C(38) H(46) 121.6 no
C(35) C(39) H(47) 126.6 no
C(38) C(39) H(47) 126.6 no

loop_
_geom_bond_atom_site_label_1
_geom_bond_atom_site_label_2
_geom_bond_distance
_geom_bond_publ_flag
F(1) C(27) 1.342(11) yes
O(1) C(3) 1.461(5) yes
O(2) C(7) 1.460(5) yes
O(3) C(12) 1.457(5) yes
O(4) C(24) 1.236(7) yes
O(5) C(24) 1.305(7) yes
N(1) C(25) 1.388(7) yes
C(1) C(2) 1.521(5) yes
C(1) C(10) 1.545(6) yes
C(2) C(3) 1.518(6) yes
C(3) C(4) 1.504(6) yes
C(4) C(5) 1.546(5) yes
C(5) C(6) 1.532(6) yes
C(5) C(10) 1.559(6) yes
C(6) C(7) 1.521(7) yes
C(7) C(8) 1.522(6) yes
C(8) C(9) 1.527(5) yes
C(8) C(14) 1.517(7) yes
C(9) C(10) 1.560(7) yes
C(9) C(11) 1.537(6) yes
C(10) C(19) 1.538(6) yes
C(11) C(12) 1.531(7) yes
C(12) C(13) 1.535(5) yes
C(13) C(14) 1.546(5) yes
C(13) C(17) 1.557(6) yes
C(13) C(18) 1.551(5) yes
C(14) C(15) 1.524(6) yes
C(15) C(16) 1.546(8) yes
C(16) C(17) 1.557(6) yes
C(17) C(20) 1.548(6) yes
C(20) C(21) 1.517(7) yes
C(20) C(22) 1.537(8) yes
C(22) C(23) 1.510(7) yes
C(23) C(24) 1.492(8) yes
C(25) C(26) 1.372(10) yes
C(25) C(30) 1.372(9) yes
C(26) C(27) 1.353(9) yes
C(27) C(28) 1.360(12) yes
C(28) C(29) 1.361(13) yes
C(29) C(30) 1.374(10) yes
C(31) C(32) 1.47(4) yes
C(31) C(36) 1.15(3) yes
C(32) C(33) 1.58(4) yes
C(33) C(34) 1.32(3) yes
C(34) C(35) 1.29(2) yes
C(35) C(36) 1.387(17) yes
C(35) C(39) 1.47(3) yes
C(36) C(37) 1.52(2) yes
C(37) C(38) 1.45(2) yes
C(38) C(39) 1.28(3) yes
O(1) H(48) 0.819 no
O(2) H(49) 0.819 no
O(3) H(50) 0.820 no
O(5) H(51) 0.817 no
N(1) H(53) 0.902 no
N(1) H(54) 0.906 no
C(1) H(1) 0.970 no
C(1) H(2) 0.970 no
C(2) H(3) 0.970 no
C(2) H(4) 0.970 no
C(3) H(5) 0.980 no
C(4) H(6) 0.970 no
C(4) H(7) 0.970 no
C(5) H(8) 0.980 no
C(6) H(9) 0.970 no
C(6) H(10) 0.970 no
C(7) H(11) 0.980 no
C(8) H(12) 0.980 no
C(9) H(13) 0.980 no
C(11) H(14) 0.970 no
C(11) H(15) 0.970 no
C(12) H(52) 0.980 no
C(14) H(16) 0.980 no
C(15) H(17) 0.970 no
C(15) H(18) 0.970 no
C(16) H(19) 0.970 no
C(16) H(20) 0.970 no
C(17) H(21) 0.980 no
C(18) H(22) 0.960 no
C(18) H(23) 0.960 no
C(18) H(24) 0.960 no
C(19) H(25) 0.960 no
C(19) H(26) 0.960 no
C(19) H(27) 0.960 no
C(20) H(28) 0.980 no
C(21) H(29) 0.960 no
C(21) H(30) 0.960 no
C(21) H(31) 0.960 no
C(22) H(32) 0.970 no
C(22) H(33) 0.970 no
C(23) H(34) 0.970 no
C(23) H(35) 0.970 no
C(26) H(36) 0.930 no
C(28) H(37) 0.930 no
C(29) H(38) 0.930 no
C(30) H(39) 0.930 no
C(31) H(40) 0.930 no
C(32) H(41) 0.930 no
C(33) H(42) 0.930 no
C(34) H(43) 0.930 no
C(37) H(44) 0.970 no
C(37) H(45) 0.970 no
C(38) H(46) 0.930 no
C(39) H(47) 0.930 no

loop_
_geom_contact_atom_site_label_1
_geom_contact_atom_site_label_2
_geom_contact_distance
_geom_contact_site_symmetry_2
F(1) C(25) 3.549(9) .
F(1) C(26) 2.300(9) .
F(1) C(28) 2.317(12) .
F(1) C(28) 3.328(10) 2_645
F(1) C(29) 3.542(12) .
F(1) C(29) 3.589(9) 2_645
F(1) C(31) 3.35(2) 2_645
F(1) C(32) 3.58(3) 2_645
O(1) O(2) 2.657(4) 2_545
O(1) O(3) 2.863(4) 2_555
O(1) O(4) 3.517(5) 1_554
O(1) C(2) 2.416(5) .
O(1) C(4) 2.424(4) .
O(1) C(11) 3.596(5) 2_555
O(2) O(1) 2.657(4) 2_555
O(2) O(4) 3.500(6) 2_556
O(2) O(5) 2.651(5) 2_556
O(2) C(2) 3.580(4) 2_555
O(2) C(4) 3.062(5) .
O(2) C(5) 3.148(6) .
O(2) C(6) 2.471(6) .
O(2) C(8) 2.411(5) .
O(2) C(9) 3.049(5) .
O(2) C(14) 2.781(5) .
O(2) C(15) 3.286(5) .
O(2) C(24) 3.465(7) 2_556
O(3) O(1) 2.863(4) 2_545
O(3) O(4) 2.833(5) 2_546
O(3) N(1) 3.159(7) 2_545
O(3) C(9) 3.037(6) .
O(3) C(11) 2.411(6) .
O(3) C(13) 2.460(4) .
O(3) C(14) 2.968(5) .
O(3) C(17) 2.980(4) .
O(4) O(1) 3.517(5) 1_556
O(4) O(2) 3.500(6) 2_546
O(4) O(3) 2.833(5) 2_556
O(4) O(5) 2.236(5) .
O(4) N(1) 3.205(7) 1_556
O(4) C(22) 2.873(7) .
O(4) C(23) 2.398(7) .
O(5) O(2) 2.651(5) 2_546
O(5) O(4) 2.236(5) .
O(5) N(1) 3.273(7) 1_546
O(5) C(14) 3.322(5) 2_546
O(5) C(15) 3.550(5) 2_546
O(5) C(22) 3.540(6) .
O(5) C(23) 2.349(7) .
N(1) O(3) 3.159(7) 2_555
N(1) O(4) 3.205(7) 1_554
N(1) O(5) 3.273(7) 1_564
N(1) C(26) 2.380(8) .
N(1) C(30) 2.413(9) .
C(1) C(3) 2.490(6) .
C(1) C(4) 2.895(6) .
C(1) C(5) 2.501(6) .
C(1) C(9) 2.591(6) .
C(1) C(11) 3.120(6) .
C(1) C(19) 2.478(6) .
C(2) O(1) 2.416(5) .
C(2) O(2) 3.580(4) 2_545
C(2) C(4) 2.481(6) .
C(2) C(5) 2.955(6) .
C(2) C(9) 3.203(5) .
C(2) C(10) 2.589(5) .
C(3) C(1) 2.490(6) .
C(3) C(5) 2.548(5) .
C(3) C(10) 3.032(5) .
C(4) O(1) 2.424(4) .
C(4) O(2) 3.062(5) .
C(4) C(1) 2.895(6) .
C(4) C(2) 2.481(6) .
C(4) C(6) 2.522(5) .
C(4) C(7) 3.214(5) .
C(4) C(9) 3.192(5) .
C(4) C(10) 2.595(5) .
C(5) O(2) 3.148(6) .
C(5) C(1) 2.501(6) .
C(5) C(2) 2.955(6) .
C(5) C(3) 2.548(5) .
C(5) C(7) 2.569(6) .
C(5) C(8) 2.969(6) .
C(5) C(9) 2.536(6) .
C(5) C(19) 2.517(6) .
C(6) O(2) 2.471(6) .
C(6) C(4) 2.522(5) .
C(6) C(8) 2.521(6) .
C(6) C(9) 2.941(6) .
C(6) C(10) 2.573(6) .
C(6) C(19) 3.113(7) .
C(7) C(4) 3.214(5) .
C(7) C(5) 2.569(6) .
C(7) C(9) 2.538(6) .
C(7) C(10) 3.025(6) .
C(7) C(14) 2.500(6) .
C(7) C(15) 3.036(6) .
C(8) O(2) 2.411(5) .
C(8) C(5) 2.969(6) .
C(8) C(6) 2.521(6) .
C(8) C(10) 2.574(6) .
C(8) C(11) 2.509(6) .
C(8) C(12) 2.979(6) .
C(8) C(13) 2.591(6) .
C(8) C(15) 2.614(7) .
C(8) C(18) 3.153(6) .
C(8) C(19) 3.123(7) .
C(9) O(2) 3.049(5) .
C(9) O(3) 3.037(6) .
C(9) C(1) 2.591(6) .
C(9) C(2) 3.203(5) .
C(9) C(4) 3.192(5) .
C(9) C(5) 2.536(6) .
C(9) C(6) 2.941(6) .
C(9) C(7) 2.538(6) .
C(9) C(12) 2.582(6) .
C(9) C(13) 3.032(5) .
C(9) C(14) 2.489(6) .
C(9) C(19) 2.562(7) .
C(10) C(2) 2.589(5) .
C(10) C(3) 3.032(5) .
C(10) C(4) 2.595(5) .
C(10) C(6) 2.573(6) .
C(10) C(7) 3.025(6) .
C(10) C(8) 2.574(6) .
C(10) C(11) 2.589(6) .
C(11) O(1) 3.596(5) 2_545
C(11) O(3) 2.411(6) .
C(11) C(1) 3.120(6) .
C(11) C(8) 2.509(6) .
C(11) C(10) 2.589(6) .
C(11) C(13) 2.543(6) .
C(11) C(14) 2.866(6) .
C(11) C(18) 3.079(5) .
C(11) C(19) 3.087(7) .
C(12) C(8) 2.979(6) .
C(12) C(9) 2.582(6) .
C(12) C(14) 2.480(6) .
C(12) C(17) 2.661(6) .
C(12) C(18) 2.500(5) .
C(12) C(20) 3.536(6) .
C(12) C(21) 3.402(7) .
C(13) O(3) 2.460(4) .
C(13) C(8) 2.591(6) .
C(13) C(9) 3.032(5) .
C(13) C(11) 2.543(6) .
C(13) C(15) 2.421(6) .
C(13) C(16) 2.444(7) .
C(13) C(20) 2.708(6) .
C(13) C(21) 3.227(7) .
C(14) O(2) 2.781(5) .
C(14) O(3) 2.968(5) .
C(14) O(5) 3.322(5) 2_556
C(14) C(7) 2.500(6) .
C(14) C(9) 2.489(6) .
C(14) C(11) 2.866(6) .
C(14) C(12) 2.480(6) .
C(14) C(16) 2.412(7) .
C(14) C(17) 2.377(6) .
C(14) C(18) 2.579(6) .
C(15) O(2) 3.286(5) .
C(15) O(5) 3.550(5) 2_556
C(15) C(7) 3.036(6) .
C(15) C(8) 2.614(7) .
C(15) C(13) 2.421(6) .
C(15) C(17) 2.496(7) .
C(15) C(18) 3.014(7) .
C(16) C(13) 2.444(7) .
C(16) C(14) 2.412(7) .
C(16) C(18) 3.096(8) .
C(16) C(20) 2.564(7) .
C(16) C(22) 2.955(7) .
C(17) O(3) 2.980(4) .
C(17) C(12) 2.661(6) .
C(17) C(14) 2.377(6) .
C(17) C(15) 2.496(7) .
C(17) C(18) 2.540(7) .
C(17) C(21) 2.569(7) .
C(17) C(22) 2.494(7) .
C(18) C(8) 3.153(6) .
C(18) C(11) 3.079(5) .
C(18) C(12) 2.500(5) .
C(18) C(14) 2.579(6) .
C(18) C(15) 3.014(7) .
C(18) C(16) 3.096(8) .
C(18) C(17) 2.540(7) .
C(18) C(20) 3.086(7) .
C(18) C(21) 3.567(8) .
C(18) C(34) 3.495(15) 2_646
C(19) C(1) 2.478(6) .
C(19) C(5) 2.517(6) .
C(19) C(6) 3.113(7) .
C(19) C(8) 3.123(7) .
C(19) C(9) 2.562(7) .
C(19) C(11) 3.087(7) .
C(20) C(12) 3.536(6) .
C(20) C(13) 2.708(6) .
C(20) C(16) 2.564(7) .
C(20) C(18) 3.086(7) .
C(20) C(23) 2.582(7) .
C(21) C(12) 3.402(7) .
C(21) C(13) 3.227(7) .
C(21) C(17) 2.569(7) .
C(21) C(18) 3.567(8) .
C(21) C(22) 2.523(8) .
C(21) C(23) 3.156(8) .
C(22) O(4) 2.873(7) .
C(22) O(5) 3.540(6) .
C(22) C(16) 2.955(7) .
C(22) C(17) 2.494(7) .
C(22) C(21) 2.523(8) .
C(22) C(24) 2.480(7) .
C(23) O(4) 2.398(7) .
C(23) O(5) 2.349(7) .
C(23) C(20) 2.582(7) .
C(23) C(21) 3.156(8) .
C(24) O(2) 3.465(7) 2_546
C(24) C(22) 2.480(7) .
C(25) F(1) 3.549(9) .
C(25) C(27) 2.335(10) .
C(25) C(28) 2.772(9) .
C(25) C(29) 2.393(9) .
C(26) F(1) 2.300(9) .
C(26) N(1) 2.380(8) .
C(26) C(28) 2.403(10) .
C(26) C(29) 2.748(11) .
C(26) C(30) 2.364(11) .
C(27) C(25) 2.335(10) .
C(27) C(29) 2.318(13) .
C(27) C(30) 2.670(11) .
C(28) F(1) 2.317(12) .
C(28) F(1) 3.328(10) 2_655
C(28) C(25) 2.772(9) .
C(28) C(26) 2.403(10) .
C(28) C(30) 2.372(11) .
C(29) F(1) 3.542(12) .
C(29) F(1) 3.589(9) 2_655
C(29) C(25) 2.393(9) .
C(29) C(26) 2.748(11) .
C(29) C(27) 2.318(13) .
C(30) N(1) 2.413(9) .
C(30) C(26) 2.364(11) .
C(30) C(27) 2.670(11) .
C(30) C(28) 2.372(11) .
C(31) F(1) 3.35(2) 2_655
C(31) C(33) 2.66(4) .
C(31) C(34) 2.80(3) .
C(31) C(35) 2.26(3) .
C(31) C(37) 2.39(3) .
C(31) C(38) 3.40(3) .
C(31) C(39) 3.43(3) .
C(32) F(1) 3.58(3) 2_655
C(32) C(34) 2.37(4) .
C(32) C(35) 2.57(3) .
C(32) C(36) 2.21(3) .
C(33) C(31) 2.66(4) .
C(33) C(35) 2.29(3) .
C(33) C(36) 2.80(3) .
C(34) C(18) 3.495(15) 2_656
C(34) C(31) 2.80(3) .
C(34) C(32) 2.37(4) .
C(34) C(36) 2.38(2) .
C(34) C(38) 3.46(3) .
C(34) C(39) 2.47(4) .
C(35) C(31) 2.26(3) .
C(35) C(32) 2.57(3) .
C(35) C(33) 2.29(3) .
C(35) C(37) 2.364(19) .
C(35) C(38) 2.22(2) .
C(36) C(32) 2.21(3) .
C(36) C(33) 2.80(3) .
C(36) C(34) 2.38(2) .
C(36) C(38) 2.28(2) .
C(36) C(39) 2.32(3) .
C(37) C(31) 2.39(3) .
C(37) C(35) 2.364(19) .
C(37) C(39) 2.33(2) .
C(38) C(31) 3.40(3) .
C(38) C(34) 3.46(3) .
C(38) C(35) 2.22(2) .
C(38) C(36) 2.28(2) .
C(39) C(31) 3.43(3) .
C(39) C(34) 2.47(4) .
C(39) C(36) 2.32(3) .
C(39) C(37) 2.33(2) .
F(1) H(26) 3.369 .
F(1) H(36) 2.477 .
F(1) H(37) 2.509 .
F(1) H(37) 2.600 2_645
F(1) H(38) 3.114 2_645
F(1) H(40) 2.654 2_645
F(1) H(41) 3.067 2_645
O(1) H(3) 2.627 .
O(1) H(4) 2.580 .
O(1) H(4) 2.861 2_555
O(1) H(5) 2.012 .
O(1) H(6) 2.561 .
O(1) H(6) 3.390 2_545
O(1) H(7) 2.639 .
O(1) H(7) 3.439 2_545
O(1) H(10) 3.326 2_545
O(1) H(14) 2.869 2_555
O(1) H(49) 1.886 2_545
O(1) H(50) 3.020 2_555
O(1) H(51) 3.185 1_554
O(1) H(53) 3.425 .
O(2) H(3) 3.028 2_555
O(2) H(6) 2.383 .
O(2) H(7) 3.312 .
O(2) H(9) 3.279 .
O(2) H(10) 2.593 .
O(2) H(11) 1.998 .
O(2) H(12) 3.240 .
O(2) H(13) 2.716 .
O(2) H(14) 3.389 1_565
O(2) H(16) 2.442 .
O(2) H(17) 2.857 .
O(2) H(48) 2.869 2_555
O(2) H(50) 3.591 1_565
O(2) H(51) 1.850 2_556
O(2) H(52) 3.503 1_565
O(3) H(13) 2.709 .
O(3) H(14) 2.545 .
O(3) H(15) 3.240 .
O(3) H(16) 2.572 .
O(3) H(21) 2.541 .
O(3) H(29) 3.460 .
O(3) H(30) 3.333 .
O(3) H(48) 2.067 2_545
O(3) H(49) 3.307 1_545
O(3) H(52) 2.001 .
O(3) H(53) 2.609 2_545
O(3) H(54) 2.920 2_545
O(4) H(5) 3.127 1_556
O(4) H(17) 3.230 2_546
O(4) H(30) 2.795 2_556
O(4) H(32) 2.593 .
O(4) H(33) 3.031 .
O(4) H(34) 3.147 .
O(4) H(35) 2.775 .
O(4) H(36) 3.433 1_556
O(4) H(48) 3.081 1_556
O(4) H(49) 3.447 2_546
O(4) H(50) 2.069 2_556
O(4) H(51) 2.273 .
O(4) H(53) 2.416 1_556
O(5) H(3) 2.934 1_556
O(5) H(5) 3.593 1_556
O(5) H(16) 2.447 2_546
O(5) H(17) 3.068 2_546
O(5) H(19) 3.518 2_546
O(5) H(21) 3.549 2_546
O(5) H(33) 3.558 .
O(5) H(34) 2.382 .
O(5) H(35) 2.856 .
O(5) H(39) 3.058 1_546
O(5) H(49) 2.999 2_546
O(5) H(54) 2.441 1_546
N(1) H(5) 3.183 .
N(1) H(21) 3.576 2_555
N(1) H(34) 2.909 1_564
N(1) H(36) 2.562 .
N(1) H(39) 2.590 .
N(1) H(45) 3.521 2_655
N(1) H(48) 3.568 .
N(1) H(50) 2.994 2_555
C(1) H(3) 2.061 .
C(1) H(4) 2.061 .
C(1) H(5) 2.707 .
C(1) H(6) 3.261 .
C(1) H(8) 2.709 .
C(1) H(13) 2.728 .
C(1) H(14) 2.758 .
C(1) H(15) 3.401 .
C(1) H(25) 3.318 .
C(1) H(26) 2.647 .
C(1) H(27) 2.644 .
C(1) H(38) 3.294 1_545
C(1) H(39) 3.253 1_545
C(2) H(1) 2.047 .
C(2) H(2) 2.047 .
C(2) H(5) 2.063 .
C(2) H(6) 2.705 .
C(2) H(6) 3.056 2_545
C(2) H(7) 3.314 .
C(2) H(7) 3.471 2_545
C(2) H(8) 3.287 .
C(2) H(13) 2.834 .
C(2) H(14) 3.404 .
C(2) H(39) 3.424 1_545
C(2) H(48) 3.081 .
C(2) H(49) 3.178 2_545
C(2) H(51) 3.478 1_554
C(3) H(1) 2.685 .
C(3) H(2) 3.319 .
C(3) H(3) 2.058 .
C(3) H(4) 2.058 .
C(3) H(4) 3.512 2_555
C(3) H(6) 2.037 .
C(3) H(7) 2.037 .
C(3) H(8) 2.747 .
C(3) H(13) 3.385 .
C(3) H(48) 1.902 .
C(3) H(49) 2.989 2_545
C(3) H(51) 3.549 1_554
C(3) H(53) 3.285 .
C(4) H(1) 3.219 .
C(4) H(3) 3.317 .
C(4) H(3) 3.534 2_555
C(4) H(4) 2.702 .
C(4) H(4) 2.984 2_555
C(4) H(5) 2.051 .
C(4) H(8) 2.056 .
C(4) H(9) 3.335 .
C(4) H(10) 2.589 .
C(4) H(13) 2.836 .
C(4) H(48) 2.767 .
C(4) H(49) 3.028 .
C(5) H(1) 2.725 .
C(5) H(2) 3.341 .
C(5) H(4) 3.278 .
C(5) H(5) 2.782 .
C(5) H(6) 2.075 .
C(5) H(7) 2.075 .
C(5) H(9) 2.059 .
C(5) H(10) 2.059 .
C(5) H(11) 3.382 .
C(5) H(12) 3.296 .
C(5) H(13) 2.696 .
C(5) H(25) 2.723 .
C(5) H(26) 2.655 .
C(5) H(27) 3.351 .
C(5) H(49) 3.292 .
C(6) H(6) 2.690 .
C(6) H(7) 2.688 .
C(6) H(8) 2.043 .
C(6) H(11) 2.052 .
C(6) H(12) 2.754 .
C(6) H(13) 3.202 .
C(6) H(14) 3.287 1_565
C(6) H(25) 2.805 .
C(6) H(26) 3.387 .
C(6) H(49) 2.533 .
C(7) H(6) 2.892 .
C(7) H(7) 3.544 .
C(7) H(8) 3.366 .
C(7) H(9) 2.049 .
C(7) H(10) 2.049 .
C(7) H(12) 2.047 .
C(7) H(13) 2.709 .
C(7) H(14) 3.317 1_565
C(7) H(16) 2.692 .
C(7) H(17) 2.891 .
C(7) H(18) 3.174 .
C(7) H(25) 3.278 .
C(7) H(49) 1.898 .
C(7) H(51) 3.113 2_556
C(7) H(52) 3.450 1_565
C(8) H(6) 3.430 .
C(8) H(9) 2.792 .
C(8) H(10) 3.340 .
C(8) H(11) 2.053 .
C(8) H(13) 2.038 .
C(8) H(14) 3.338 .
C(8) H(15) 2.745 .
C(8) H(16) 2.019 .
C(8) H(17) 2.951 .
C(8) H(18) 2.771 .
C(8) H(22) 3.461 .
C(8) H(23) 2.830 .
C(8) H(25) 2.763 .
C(8) H(27) 3.490 .
C(8) H(49) 3.122 .
C(8) H(51) 3.499 2_556
C(9) H(1) 3.405 .
C(9) H(2) 2.733 .
C(9) H(4) 2.908 .
C(9) H(6) 2.928 .
C(9) H(8) 3.359 .
C(9) H(9) 3.337 .
C(9) H(11) 3.360 .
C(9) H(12) 2.052 .
C(9) H(14) 2.063 .
C(9) H(15) 2.063 .
C(9) H(16) 2.612 .
C(9) H(23) 3.317 .
C(9) H(25) 2.711 .
C(9) H(26) 3.385 .
C(9) H(27) 2.776 .
C(9) H(52) 3.403 .
C(10) H(1) 2.068 .
C(10) H(2) 2.068 .
C(10) H(3) 3.408 .
C(10) H(4) 2.805 .
C(10) H(5) 3.360 .
C(10) H(6) 2.842 .
C(10) H(7) 3.413 .
C(10) H(8) 2.067 .
C(10) H(9) 2.828 .
C(10) H(10) 3.393 .
C(10) H(12) 2.770 .
C(10) H(13) 2.067 .
C(10) H(14) 2.751 .
C(10) H(15) 2.762 .
C(10) H(25) 2.067 .
C(10) H(26) 2.066 .
C(10) H(27) 2.066 .
C(11) H(2) 2.741 .
C(11) H(4) 3.476 .
C(11) H(10) 3.469 1_545
C(11) H(11) 3.349 1_545
C(11) H(12) 2.704 .
C(11) H(13) 2.047 .
C(11) H(16) 3.096 .
C(11) H(23) 2.734 .
C(11) H(24) 3.416 .
C(11) H(25) 3.322 .
C(11) H(27) 2.785 .
C(11) H(48) 3.130 2_545
C(11) H(50) 3.063 .
C(11) H(52) 2.067 .
C(12) H(11) 3.351 1_545
C(12) H(12) 3.272 .
C(12) H(13) 2.761 .
C(12) H(14) 2.058 .
C(12) H(15) 2.058 .
C(12) H(16) 2.609 .
C(12) H(21) 2.735 .
C(12) H(22) 3.334 .
C(12) H(23) 2.674 .
C(12) H(24) 2.676 .
C(12) H(29) 2.864 .
C(12) H(30) 3.403 .
C(12) H(48) 3.047 2_545
C(12) H(50) 1.896 .
C(13) H(12) 2.764 .
C(13) H(13) 3.317 .
C(13) H(14) 3.365 .
C(13) H(15) 2.778 .
C(13) H(16) 2.044 .
C(13) H(17) 3.254 .
C(13) H(18) 2.796 .
C(13) H(19) 3.203 .
C(13) H(20) 2.962 .
C(13) H(21) 2.063 .
C(13) H(22) 2.078 .
C(13) H(23) 2.078 .
C(13) H(24) 2.078 .
C(13) H(28) 2.940 .
C(13) H(29) 2.903 .
C(13) H(30) 3.483 .
C(13) H(50) 2.814 .
C(13) H(52) 2.071 .
C(14) H(11) 2.724 .
C(14) H(12) 2.043 .
C(14) H(13) 2.656 .
C(14) H(15) 3.238 .
C(14) H(17) 2.080 .
C(14) H(18) 2.080 .
C(14) H(19) 2.990 .
C(14) H(20) 3.129 .
C(14) H(21) 2.609 .
C(14) H(22) 2.777 .
C(14) H(23) 2.757 .
C(14) H(24) 3.395 .
C(14) H(49) 3.571 .
C(14) H(50) 3.554 .
C(14) H(51) 3.007 2_556
C(14) H(52) 3.330 .
C(15) H(11) 2.747 .
C(15) H(12) 2.849 .
C(15) H(16) 2.025 .
C(15) H(19) 2.091 .
C(15) H(20) 2.091 .
C(15) H(21) 2.918 .
C(15) H(22) 2.695 .
C(15) H(23) 3.384 .
C(15) H(29) 3.155 1_565
C(15) H(51) 3.283 2_556
C(16) H(16) 2.662 .
C(16) H(17) 2.100 .
C(16) H(18) 2.100 .
C(16) H(21) 2.063 .
C(16) H(22) 2.732 .
C(16) H(28) 2.712 .
C(16) H(32) 2.454 .
C(16) H(33) 3.382 .
C(16) H(33) 3.565 2_556
C(17) H(16) 2.519 .
C(17) H(17) 3.208 .
C(17) H(18) 3.071 .
C(17) H(19) 2.100 .
C(17) H(20) 2.100 .
C(17) H(22) 2.639 .
C(17) H(23) 3.362 .
C(17) H(24) 2.798 .
C(17) H(28) 2.070 .
C(17) H(29) 2.744 .
C(17) H(30) 2.774 .
C(17) H(31) 3.384 .
C(17) H(32) 2.541 .
C(17) H(33) 2.746 .
C(17) H(50) 3.000 .
C(17) H(52) 2.974 .
C(18) H(12) 2.800 .
C(18) H(15) 2.784 .
C(18) H(16) 3.385 .
C(18) H(18) 2.872 .
C(18) H(20) 3.155 .
C(18) H(21) 3.355 .
C(18) H(28) 2.815 .
C(18) H(29) 3.042 .
C(18) H(42) 3.357 1_545
C(18) H(43) 3.397 2_646
C(18) H(47) 3.249 .
C(18) H(52) 2.599 .
C(19) H(1) 2.550 .
C(19) H(2) 2.703 .
C(19) H(8) 2.569 .
C(19) H(9) 2.851 .
C(19) H(12) 2.795 .
C(19) H(13) 3.377 .
C(19) H(14) 3.358 .
C(19) H(15) 2.735 .
C(19) H(44) 3.194 .
C(20) H(19) 2.989 .
C(20) H(20) 2.583 .
C(20) H(21) 2.055 .
C(20) H(22) 3.113 .
C(20) H(24) 2.874 .
C(20) H(29) 2.048 .
C(20) H(30) 2.048 .
C(20) H(31) 2.048 .
C(20) H(32) 2.059 .
C(20) H(33) 2.059 .
C(20) H(34) 2.791 .
C(20) H(35) 2.761 .
C(20) H(52) 3.414 .
C(21) H(17) 3.069 1_545
C(21) H(21) 2.784 .
C(21) H(24) 3.035 .
C(21) H(28) 2.043 .
C(21) H(32) 3.339 .
C(21) H(33) 2.655 .
C(21) H(34) 2.861 .
C(21) H(35) 3.470 .
C(21) H(45) 3.495 2_646
C(21) H(50) 3.237 .
C(21) H(52) 2.913 .
C(22) H(19) 2.907 .
C(22) H(19) 3.459 2_546
C(22) H(20) 2.912 .
C(22) H(21) 2.612 .
C(22) H(28) 2.060 .
C(22) H(29) 3.348 .
C(22) H(30) 2.707 .
C(22) H(30) 3.477 2_556
C(22) H(31) 2.705 .
C(22) H(34) 2.047 .
C(22) H(35) 2.047 .
C(23) H(28) 2.706 .
C(23) H(30) 3.468 .
C(23) H(31) 2.840 .
C(23) H(32) 2.035 .
C(23) H(33) 2.035 .
C(23) H(45) 3.150 2_646
C(23) H(51) 3.052 .
C(23) H(54) 3.332 1_546
C(24) H(5) 3.475 1_556
C(24) H(16) 3.422 2_546
C(24) H(17) 3.237 2_546
C(24) H(19) 3.456 2_546
C(24) H(30) 3.495 2_556
C(24) H(32) 2.629 .
C(24) H(33) 2.661 .
C(24) H(34) 2.031 .
C(24) H(35) 2.031 .
C(24) H(50) 3.220 2_556
C(24) H(51) 1.755 .
C(24) H(53) 3.409 1_556
C(24) H(54) 3.340 1_546
C(25) H(5) 3.095 .
C(25) H(7) 3.427 .
C(25) H(8) 3.366 .
C(25) H(34) 3.591 1_564
C(25) H(36) 2.016 .
C(25) H(38) 3.227 .
C(25) H(39) 2.001 .
C(25) H(44) 3.440 2_655
C(25) H(45) 3.199 2_655
C(25) H(53) 1.871 .
C(25) H(54) 1.872 .
C(26) H(5) 3.073 .
C(26) H(8) 3.211 .
C(26) H(37) 3.236 .
C(26) H(39) 3.203 .
C(26) H(44) 3.312 2_655
C(26) H(45) 3.552 2_655
C(26) H(53) 2.528 .
C(26) H(54) 3.104 .
C(27) H(8) 3.006 .
C(27) H(26) 3.600 .
C(27) H(36) 1.998 .
C(27) H(37) 2.009 .
C(27) H(38) 3.166 .
C(27) H(39) 3.600 .
C(27) H(44) 3.144 2_655
C(28) H(8) 3.006 .
C(28) H(36) 3.234 .
C(28) H(38) 1.994 .
C(28) H(39) 3.206 .
C(28) H(44) 3.156 2_655
C(29) H(1) 3.390 1_565
C(29) H(2) 3.462 1_565
C(29) H(8) 3.151 .
C(29) H(37) 2.010 .
C(29) H(39) 2.002 .
C(29) H(44) 3.288 2_655
C(30) H(1) 3.426 1_565
C(30) H(2) 3.546 1_565
C(30) H(7) 3.364 .
C(30) H(8) 3.312 .
C(30) H(36) 3.212 .
C(30) H(37) 3.221 .
C(30) H(38) 2.007 .
C(30) H(44) 3.432 2_655
C(30) H(45) 3.332 2_655
C(30) H(53) 3.007 .
C(30) H(54) 2.416 .
C(31) H(9) 3.402 .
C(31) H(25) 3.354 .
C(31) H(28) 3.506 2_656
C(31) H(35) 3.501 2_656
C(31) H(41) 2.083 .
C(31) H(42) 3.518 .
C(31) H(44) 2.729 .
C(31) H(45) 2.727 .
C(32) H(9) 3.123 .
C(32) H(40) 2.120 .
C(32) H(42) 2.244 .
C(32) H(43) 3.246 .
C(32) H(46) 3.295 1_565
C(33) H(9) 3.340 .
C(33) H(11) 3.211 .
C(33) H(15) 3.537 1_565
C(33) H(22) 3.337 2_656
C(33) H(40) 3.517 .
C(33) H(41) 2.182 .
C(33) H(43) 1.942 .
C(33) H(47) 3.284 2_656
C(34) H(11) 3.510 .
C(34) H(12) 3.098 .
C(34) H(18) 3.363 .
C(34) H(22) 3.141 2_656
C(34) H(24) 3.111 2_656
C(34) H(41) 3.209 .
C(34) H(42) 2.001 .
C(34) H(47) 2.813 .
C(34) H(47) 3.113 2_656
C(35) H(12) 3.244 .
C(35) H(22) 3.528 2_656
C(35) H(24) 3.110 2_656
C(35) H(25) 3.105 .
C(35) H(28) 3.399 2_656
C(35) H(40) 3.112 .
C(35) H(41) 3.501 .
C(35) H(42) 3.145 .
C(35) H(43) 1.917 .
C(35) H(44) 3.005 .
C(35) H(45) 3.018 .
C(35) H(46) 3.110 .
C(35) H(47) 2.162 .
C(36) H(25) 2.972 .
C(36) H(28) 3.202 2_656
C(36) H(40) 1.827 .
C(36) H(41) 3.031 .
C(36) H(43) 3.199 .
C(36) H(44) 2.089 .
C(36) H(45) 2.089 .
C(36) H(46) 3.176 .
C(36) H(47) 3.211 .
C(37) H(25) 3.248 .
C(37) H(28) 3.506 2_656
C(37) H(31) 3.394 2_656
C(37) H(35) 3.433 2_656
C(37) H(40) 2.589 .
C(37) H(46) 2.090 .
C(37) H(47) 3.216 .
C(38) H(25) 3.473 .
C(38) H(29) 3.569 2_656
C(38) H(31) 3.257 2_656
C(38) H(41) 3.334 1_545
C(38) H(44) 2.019 .
C(38) H(45) 2.019 .
C(38) H(47) 1.981 .
C(39) H(23) 3.056 .
C(39) H(24) 3.179 2_656
C(39) H(25) 3.457 .
C(39) H(29) 3.556 2_656
C(39) H(43) 2.641 .
C(39) H(43) 3.381 2_646
C(39) H(44) 2.962 .
C(39) H(45) 2.966 .
C(39) H(46) 1.937 .
H(1) C(2) 2.047 .
H(1) C(3) 2.685 .
H(1) C(4) 3.219 .
H(1) C(5) 2.725 .
H(1) C(9) 3.405 .
H(1) C(10) 2.068 .
H(1) C(19) 2.550 .
H(1) C(29) 3.390 1_545
H(1) C(30) 3.426 1_545
H(1) H(2) 1.565 .
H(1) H(3) 2.328 .
H(1) H(4) 2.828 .
H(1) H(5) 2.538 .
H(1) H(8) 2.571 .
H(1) H(14) 3.595 .
H(1) H(25) 3.452 .
H(1) H(26) 2.356 .
H(1) H(27) 2.771 .
H(1) H(38) 2.747 1_545
H(1) H(39) 2.813 1_545
H(2) C(2) 2.047 .
H(2) C(3) 3.319 .
H(2) C(5) 3.341 .
H(2) C(9) 2.733 .
H(2) C(10) 2.068 .
H(2) C(11) 2.741 .
H(2) C(19) 2.703 .
H(2) C(29) 3.462 1_545
H(2) C(30) 3.546 1_545
H(2) H(1) 1.565 .
H(2) H(3) 2.336 .
H(2) H(4) 2.340 .
H(2) H(5) 3.577 .
H(2) H(8) 3.593 .
H(2) H(10) 2.682 1_545
H(2) H(13) 2.945 .
H(2) H(14) 2.164 .
H(2) H(15) 2.968 .
H(2) H(25) 3.568 .
H(2) H(26) 3.002 .
H(2) H(27) 2.511 .
H(2) H(38) 2.920 1_545
H(2) H(39) 3.070 1_545
H(3) O(1) 2.627 .
H(3) O(2) 3.028 2_545
H(3) O(5) 2.934 1_554
H(3) C(1) 2.061 .
H(3) C(3) 2.058 .
H(3) C(4) 3.317 .
H(3) C(4) 3.534 2_545
H(3) C(10) 3.408 .
H(3) H(1) 2.328 .
H(3) H(2) 2.336 .
H(3) H(4) 1.571 .
H(3) H(5) 2.341 .
H(3) H(6) 3.585 .
H(3) H(6) 2.717 2_545
H(3) H(7) 3.560 2_545
H(3) H(39) 2.750 1_545
H(3) H(48) 3.215 .
H(3) H(49) 2.826 2_545
H(3) H(51) 2.687 1_554
H(4) O(1) 2.580 .
H(4) O(1) 2.861 2_545
H(4) C(1) 2.061 .
H(4) C(3) 2.058 .
H(4) C(3) 3.512 2_545
H(4) C(4) 2.702 .
H(4) C(4) 2.984 2_545
H(4) C(5) 3.278 .
H(4) C(9) 2.908 .
H(4) C(10) 2.805 .
H(4) C(11) 3.476 .
H(4) H(1) 2.828 .
H(4) H(2) 2.340 .
H(4) H(3) 1.571 .
H(4) H(5) 2.843 .
H(4) H(6) 2.566 .
H(4) H(6) 2.544 2_545
H(4) H(7) 3.587 .
H(4) H(7) 2.662 2_545
H(4) H(13) 2.315 .
H(4) H(14) 3.018 .
H(4) H(48) 3.365 .
H(4) H(48) 2.895 2_545
H(4) H(49) 3.197 2_545
H(5) O(1) 2.012 .
H(5) O(4) 3.127 1_554
H(5) O(5) 3.593 1_554
H(5) N(1) 3.183 .
H(5) C(1) 2.707 .
H(5) C(2) 2.063 .
H(5) C(4) 2.051 .
H(5) C(5) 2.782 .
H(5) C(10) 3.360 .
H(5) C(24) 3.475 1_554
H(5) C(25) 3.095 .
H(5) C(26) 3.073 .
H(5) H(1) 2.538 .
H(5) H(2) 3.577 .
H(5) H(3) 2.341 .
H(5) H(4) 2.843 .
H(5) H(6) 2.826 .
H(5) H(7) 2.314 .
H(5) H(8) 2.622 .
H(5) H(36) 3.019 .
H(5) H(48) 2.117 .
H(5) H(49) 3.362 2_545
H(5) H(50) 3.496 2_555
H(5) H(51) 3.378 1_554
H(5) H(53) 2.522 .
H(5) H(54) 3.519 .
H(6) O(1) 2.561 .
H(6) O(1) 3.390 2_555
H(6) O(2) 2.383 .
H(6) C(1) 3.261 .
H(6) C(2) 2.705 .
H(6) C(2) 3.056 2_555
H(6) C(3) 2.037 .
H(6) C(5) 2.075 .
H(6) C(6) 2.690 .
H(6) C(7) 2.892 .
H(6) C(8) 3.430 .
H(6) C(9) 2.928 .
H(6) C(10) 2.842 .
H(6) H(3) 3.585 .
H(6) H(3) 2.717 2_555
H(6) H(4) 2.566 .
H(6) H(4) 2.544 2_555
H(6) H(5) 2.826 .
H(6) H(7) 1.567 .
H(6) H(8) 2.834 .
H(6) H(10) 2.792 .
H(6) H(13) 2.346 .
H(6) H(48) 3.041 .
H(6) H(49) 2.432 .
H(6) H(51) 3.497 2_556
H(7) O(1) 2.639 .
H(7) O(1) 3.439 2_555
H(7) O(2) 3.312 .
H(7) C(2) 3.314 .
H(7) C(2) 3.471 2_555
H(7) C(3) 2.037 .
H(7) C(5) 2.075 .
H(7) C(6) 2.688 .
H(7) C(7) 3.544 .
H(7) C(10) 3.413 .
H(7) C(25) 3.427 .
H(7) C(30) 3.364 .
H(7) H(3) 3.560 2_555
H(7) H(4) 3.587 .
H(7) H(4) 2.662 2_555
H(7) H(5) 2.314 .
H(7) H(6) 1.567 .
H(7) H(8) 2.319 .
H(7) H(9) 3.483 .
H(7) H(10) 2.394 .
H(7) H(39) 3.395 .
H(7) H(48) 2.708 .
H(7) H(49) 3.031 .
H(7) H(53) 3.459 .
H(7) H(54) 3.521 .
H(8) C(1) 2.709 .
H(8) C(2) 3.287 .
H(8) C(3) 2.747 .
H(8) C(4) 2.056 .
H(8) C(6) 2.043 .
H(8) C(7) 3.366 .
H(8) C(9) 3.359 .
H(8) C(10) 2.067 .
H(8) C(19) 2.569 .
H(8) C(25) 3.366 .
H(8) C(26) 3.211 .
H(8) C(27) 3.006 .
H(8) C(28) 3.006 .
H(8) C(29) 3.151 .
H(8) C(30) 3.312 .
H(8) H(1) 2.571 .
H(8) H(2) 3.593 .
H(8) H(5) 2.622 .
H(8) H(6) 2.834 .
H(8) H(7) 2.319 .
H(8) H(9) 2.248 .
H(8) H(10) 2.378 .
H(8) H(25) 2.847 .
H(8) H(26) 2.339 .
H(8) H(27) 3.452 .
H(8) H(37) 3.426 .
H(9) O(2) 3.279 .
H(9) C(4) 3.335 .
H(9) C(5) 2.059 .
H(9) C(7) 2.049 .
H(9) C(8) 2.792 .
H(9) C(9) 3.337 .
H(9) C(10) 2.828 .
H(9) C(19) 2.851 .
H(9) C(31) 3.402 .
H(9) C(32) 3.123 .
H(9) C(33) 3.340 .
H(9) H(7) 3.483 .
H(9) H(8) 2.248 .
H(9) H(10) 1.565 .
H(9) H(11) 2.264 .
H(9) H(12) 2.673 .
H(9) H(14) 3.543 1_565
H(9) H(25) 2.333 .
H(9) H(26) 3.043 .
H(9) H(41) 3.390 .
H(9) H(49) 3.374 .
H(10) O(1) 3.326 2_555
H(10) O(2) 2.593 .
H(10) C(4) 2.589 .
H(10) C(5) 2.059 .
H(10) C(7) 2.049 .
H(10) C(8) 3.340 .
H(10) C(10) 3.393 .
H(10) C(11) 3.469 1_565
H(10) H(2) 2.682 1_565
H(10) H(6) 2.792 .
H(10) H(7) 2.394 .
H(10) H(8) 2.378 .
H(10) H(9) 1.565 .
H(10) H(11) 2.384 .
H(10) H(14) 2.597 1_565
H(10) H(15) 3.534 1_565
H(10) H(38) 3.530 .
H(10) H(49) 2.338 .
H(11) O(2) 1.998 .
H(11) C(5) 3.382 .
H(11) C(6) 2.052 .
H(11) C(8) 2.053 .
H(11) C(9) 3.360 .
H(11) C(11) 3.349 1_565
H(11) C(12) 3.351 1_565
H(11) C(14) 2.724 .
H(11) C(15) 2.747 .
H(11) C(33) 3.211 .
H(11) C(34) 3.510 .
H(11) H(9) 2.264 .
H(11) H(10) 2.384 .
H(11) H(12) 2.278 .
H(11) H(14) 2.889 1_565
H(11) H(15) 3.289 1_565
H(11) H(16) 3.073 .
H(11) H(17) 2.503 .
H(11) H(18) 2.684 .
H(11) H(42) 3.079 .
H(11) H(43) 3.591 .
H(11) H(49) 2.277 .
H(11) H(51) 3.431 2_556
H(11) H(52) 2.640 1_565
H(12) O(2) 3.240 .
H(12) C(5) 3.296 .
H(12) C(6) 2.754 .
H(12) C(7) 2.047 .
H(12) C(9) 2.052 .
H(12) C(10) 2.770 .
H(12) C(11) 2.704 .
H(12) C(12) 3.272 .
H(12) C(13) 2.764 .
H(12) C(14) 2.043 .
H(12) C(15) 2.849 .
H(12) C(18) 2.800 .
H(12) C(19) 2.795 .
H(12) C(34) 3.098 .
H(12) C(35) 3.244 .
H(12) H(9) 2.673 .
H(12) H(11) 2.278 .
H(12) H(13) 2.820 .
H(12) H(14) 3.590 .
H(12) H(15) 2.580 .
H(12) H(16) 2.804 .
H(12) H(17) 3.337 .
H(12) H(18) 2.675 .
H(12) H(22) 3.045 .
H(12) H(23) 2.264 .
H(12) H(25) 2.211 .
H(12) H(27) 3.101 .
H(12) H(43) 3.111 .
H(13) O(2) 2.716 .
H(13) O(3) 2.709 .
H(13) C(1) 2.728 .
H(13) C(2) 2.834 .
H(13) C(3) 3.385 .
H(13) C(4) 2.836 .
H(13) C(5) 2.696 .
H(13) C(6) 3.202 .
H(13) C(7) 2.709 .
H(13) C(8) 2.038 .
H(13) C(10) 2.067 .
H(13) C(11) 2.047 .
H(13) C(12) 2.761 .
H(13) C(13) 3.317 .
H(13) C(14) 2.656 .
H(13) C(19) 3.377 .
H(13) H(2) 2.945 .
H(13) H(4) 2.315 .
H(13) H(6) 2.346 .
H(13) H(12) 2.820 .
H(13) H(14) 2.321 .
H(13) H(15) 2.825 .
H(13) H(16) 2.403 .
H(13) H(25) 3.600 .
H(13) H(48) 3.120 2_545
H(13) H(49) 3.367 .
H(13) H(50) 3.524 .
H(13) H(51) 3.433 2_556
H(14) O(1) 2.869 2_545
H(14) O(2) 3.389 1_545
H(14) O(3) 2.545 .
H(14) C(1) 2.758 .
H(14) C(2) 3.404 .
H(14) C(6) 3.287 1_545
H(14) C(7) 3.317 1_545
H(14) C(8) 3.338 .
H(14) C(9) 2.063 .
H(14) C(10) 2.751 .
H(14) C(12) 2.058 .
H(14) C(13) 3.365 .
H(14) C(19) 3.358 .
H(14) H(1) 3.595 .
H(14) H(2) 2.164 .
H(14) H(4) 3.018 .
H(14) H(9) 3.543 1_545
H(14) H(10) 2.597 1_545
H(14) H(11) 2.889 1_545
H(14) H(12) 3.590 .
H(14) H(13) 2.321 .
H(14) H(15) 1.565 .
H(14) H(27) 2.956 .
H(14) H(48) 2.575 2_545
H(14) H(49) 2.827 1_545
H(14) H(50) 3.119 .
H(14) H(52) 2.368 .
H(15) O(3) 3.240 .
H(15) C(1) 3.401 .
H(15) C(8) 2.745 .
H(15) C(9) 2.063 .
H(15) C(10) 2.762 .
H(15) C(12) 2.058 .
H(15) C(13) 2.778 .
H(15) C(14) 3.238 .
H(15) C(18) 2.784 .
H(15) C(19) 2.735 .
H(15) C(33) 3.537 1_545
H(15) H(2) 2.968 .
H(15) H(10) 3.534 1_545
H(15) H(11) 3.289 1_545
H(15) H(12) 2.580 .
H(15) H(13) 2.825 .
H(15) H(14) 1.565 .
H(15) H(23) 2.211 .
H(15) H(24) 3.065 .
H(15) H(25) 2.888 .
H(15) H(27) 2.238 .
H(15) H(41) 3.482 1_545
H(15) H(42) 2.922 1_545
H(15) H(52) 2.309 .
H(16) O(2) 2.442 .
H(16) O(3) 2.572 .
H(16) O(5) 2.447 2_556
H(16) C(7) 2.692 .
H(16) C(8) 2.019 .
H(16) C(9) 2.612 .
H(16) C(11) 3.096 .
H(16) C(12) 2.609 .
H(16) C(13) 2.044 .
H(16) C(15) 2.025 .
H(16) C(16) 2.662 .
H(16) C(17) 2.519 .
H(16) C(18) 3.385 .
H(16) C(24) 3.422 2_556
H(16) H(11) 3.073 .
H(16) H(12) 2.804 .
H(16) H(13) 2.403 .
H(16) H(17) 2.249 .
H(16) H(18) 2.818 .
H(16) H(19) 2.953 .
H(16) H(20) 3.548 .
H(16) H(21) 2.364 .
H(16) H(49) 3.235 .
H(16) H(50) 3.161 .
H(16) H(51) 2.223 2_556
H(16) H(52) 3.527 .
H(16) H(54) 3.263 2_545
H(17) O(2) 2.857 .
H(17) O(4) 3.230 2_556
H(17) O(5) 3.068 2_556
H(17) C(7) 2.891 .
H(17) C(8) 2.951 .
H(17) C(13) 3.254 .
H(17) C(14) 2.080 .
H(17) C(16) 2.100 .
H(17) C(17) 3.208 .
H(17) C(21) 3.069 1_565
H(17) C(24) 3.237 2_556
H(17) H(11) 2.503 .
H(17) H(12) 3.337 .
H(17) H(16) 2.249 .
H(17) H(18) 1.580 .
H(17) H(19) 2.236 .
H(17) H(20) 2.682 .
H(17) H(21) 3.415 .
H(17) H(29) 2.540 1_565
H(17) H(30) 2.919 1_565
H(17) H(31) 3.283 1_565
H(17) H(49) 3.355 .
H(17) H(50) 3.492 1_565
H(17) H(51) 2.743 2_556
H(17) H(52) 2.887 1_565
H(18) C(7) 3.174 .
H(18) C(8) 2.771 .
H(18) C(13) 2.796 .
H(18) C(14) 2.080 .
H(18) C(16) 2.100 .
H(18) C(17) 3.071 .
H(18) C(18) 2.872 .
H(18) C(34) 3.363 .
H(18) H(11) 2.684 .
H(18) H(12) 2.675 .
H(18) H(16) 2.818 .
H(18) H(17) 1.580 .
H(18) H(19) 2.777 .
H(18) H(20) 2.238 .
H(18) H(22) 2.345 .
H(18) H(23) 3.120 .
H(18) H(29) 3.053 1_565
H(18) H(43) 2.743 .
H(18) H(46) 3.439 2_656
H(18) H(47) 3.441 2_656
H(18) H(52) 3.585 1_565
H(19) O(5) 3.518 2_556
H(19) C(13) 3.203 .
H(19) C(14) 2.990 .
H(19) C(15) 2.091 .
H(19) C(17) 2.100 .
H(19) C(20) 2.989 .
H(19) C(22) 2.907 .
H(19) C(22) 3.459 2_556
H(19) C(24) 3.456 2_556
H(19) H(16) 2.953 .
H(19) H(17) 2.236 .
H(19) H(18) 2.777 .
H(19) H(20) 1.575 .
H(19) H(21) 2.212 .
H(19) H(28) 3.302 .
H(19) H(30) 3.369 1_565
H(19) H(31) 3.289 1_565
H(19) H(32) 2.226 .
H(19) H(33) 3.170 .
H(19) H(33) 2.600 2_556
H(19) H(34) 3.458 2_556
H(20) C(13) 2.962 .
H(20) C(14) 3.129 .
H(20) C(15) 2.091 .
H(20) C(17) 2.100 .
H(20) C(18) 3.155 .
H(20) C(20) 2.583 .
H(20) C(22) 2.912 .
H(20) H(16) 3.548 .
H(20) H(17) 2.682 .
H(20) H(18) 2.238 .
H(20) H(19) 1.575 .
H(20) H(21) 2.801 .
H(20) H(22) 2.550 .
H(20) H(24) 3.593 .
H(20) H(28) 2.401 .
H(20) H(31) 3.441 1_565
H(20) H(32) 2.351 .
H(20) H(33) 3.575 .
H(20) H(46) 2.994 2_656
H(21) O(3) 2.541 .
H(21) O(5) 3.549 2_556
H(21) N(1) 3.576 2_545
H(21) C(12) 2.735 .
H(21) C(13) 2.063 .
H(21) C(14) 2.609 .
H(21) C(15) 2.918 .
H(21) C(16) 2.063 .
H(21) C(18) 3.355 .
H(21) C(20) 2.055 .
H(21) C(21) 2.784 .
H(21) C(22) 2.612 .
H(21) H(16) 2.364 .
H(21) H(17) 3.415 .
H(21) H(19) 2.212 .
H(21) H(20) 2.801 .
H(21) H(22) 3.564 .
H(21) H(24) 3.599 .
H(21) H(28) 2.832 .
H(21) H(29) 3.078 .
H(21) H(30) 2.642 .
H(21) H(32) 2.697 .
H(21) H(33) 2.504 .
H(21) H(34) 3.554 2_556
H(21) H(50) 2.473 .
H(21) H(52) 3.134 .
H(21) H(53) 3.515 2_545
H(21) H(54) 3.328 2_545
H(22) C(8) 3.461 .
H(22) C(12) 3.334 .
H(22) C(13) 2.078 .
H(22) C(14) 2.777 .
H(22) C(15) 2.695 .
H(22) C(16) 2.732 .
H(22) C(17) 2.639 .
H(22) C(20) 3.113 .
H(22) C(33) 3.337 2_646
H(22) C(34) 3.141 2_646
H(22) C(35) 3.528 2_646
H(22) H(12) 3.045 .
H(22) H(18) 2.345 .
H(22) H(20) 2.550 .
H(22) H(21) 3.564 .
H(22) H(23) 1.568 .
H(22) H(24) 1.568 .
H(22) H(28) 2.644 .
H(22) H(29) 3.572 .
H(22) H(42) 3.589 2_646
H(22) H(43) 3.156 .
H(22) H(43) 3.221 2_646
H(22) H(47) 3.121 .
H(22) H(52) 3.493 .
H(23) C(8) 2.830 .
H(23) C(9) 3.317 .
H(23) C(11) 2.734 .
H(23) C(12) 2.674 .
H(23) C(13) 2.078 .
H(23) C(14) 2.757 .
H(23) C(15) 3.384 .
H(23) C(17) 3.362 .
H(23) C(39) 3.056 .
H(23) H(12) 2.264 .
H(23) H(15) 2.211 .
H(23) H(18) 3.120 .
H(23) H(22) 1.568 .
H(23) H(24) 1.568 .
H(23) H(25) 3.516 .
H(23) H(42) 2.970 1_545
H(23) H(43) 3.380 .
H(23) H(43) 3.384 2_646
H(23) H(47) 2.650 .
H(23) H(52) 2.836 .
H(24) C(11) 3.416 .
H(24) C(12) 2.676 .
H(24) C(13) 2.078 .
H(24) C(14) 3.395 .
H(24) C(17) 2.798 .
H(24) C(20) 2.874 .
H(24) C(21) 3.035 .
H(24) C(34) 3.111 2_646
H(24) C(35) 3.110 2_646
H(24) C(39) 3.179 2_646
H(24) H(15) 3.065 .
H(24) H(20) 3.593 .
H(24) H(21) 3.599 .
H(24) H(22) 1.568 .
H(24) H(23) 1.568 .
H(24) H(28) 2.532 .
H(24) H(29) 2.392 .
H(24) H(31) 3.579 .
H(24) H(42) 2.865 1_545
H(24) H(43) 3.032 2_646
H(24) H(47) 3.514 .
H(24) H(47) 3.169 2_646
H(24) H(52) 2.410 .
H(25) C(1) 3.318 .
H(25) C(5) 2.723 .
H(25) C(6) 2.805 .
H(25) C(7) 3.278 .
H(25) C(8) 2.763 .
H(25) C(9) 2.711 .
H(25) C(10) 2.067 .
H(25) C(11) 3.322 .
H(25) C(31) 3.354 .
H(25) C(35) 3.105 .
H(25) C(36) 2.972 .
H(25) C(37) 3.248 .
H(25) C(38) 3.473 .
H(25) C(39) 3.457 .
H(25) H(1) 3.452 .
H(25) H(2) 3.568 .
H(25) H(8) 2.847 .
H(25) H(9) 2.333 .
H(25) H(12) 2.211 .
H(25) H(13) 3.600 .
H(25) H(15) 2.888 .
H(25) H(23) 3.516 .
H(25) H(26) 1.568 .
H(25) H(27) 1.568 .
H(25) H(44) 2.859 .
H(26) F(1) 3.369 .
H(26) C(1) 2.647 .
H(26) C(5) 2.655 .
H(26) C(6) 3.387 .
H(26) C(9) 3.385 .
H(26) C(10) 2.066 .
H(26) C(27) 3.600 .
H(26) H(1) 2.356 .
H(26) H(2) 3.002 .
H(26) H(8) 2.339 .
H(26) H(9) 3.043 .
H(26) H(25) 1.568 .
H(26) H(27) 1.568 .
H(26) H(37) 3.301 2_645
H(26) H(38) 3.582 1_545
H(26) H(44) 3.026 .
H(27) C(1) 2.644 .
H(27) C(5) 3.351 .
H(27) C(8) 3.490 .
H(27) C(9) 2.776 .
H(27) C(10) 2.066 .
H(27) C(11) 2.785 .
H(27) H(1) 2.771 .
H(27) H(2) 2.511 .
H(27) H(8) 3.452 .
H(27) H(12) 3.101 .
H(27) H(14) 2.956 .
H(27) H(15) 2.238 .
H(27) H(25) 1.568 .
H(27) H(26) 1.568 .
H(27) H(38) 3.494 1_545
H(27) H(41) 2.925 1_545
H(27) H(44) 3.163 .
H(28) C(13) 2.940 .
H(28) C(16) 2.712 .
H(28) C(17) 2.070 .
H(28) C(18) 2.815 .
H(28) C(21) 2.043 .
H(28) C(22) 2.060 .
H(28) C(23) 2.706 .
H(28) C(31) 3.506 2_646
H(28) C(35) 3.399 2_646
H(28) C(36) 3.202 2_646
H(28) C(37) 3.506 2_646
H(28) H(19) 3.302 .
H(28) H(20) 2.401 .
H(28) H(21) 2.832 .
H(28) H(22) 2.644 .
H(28) H(24) 2.532 .
H(28) H(29) 2.336 .
H(28) H(30) 2.819 .
H(28) H(31) 2.317 .
H(28) H(32) 2.402 .
H(28) H(33) 2.830 .
H(28) H(34) 2.977 .
H(28) H(35) 2.527 .
H(28) H(45) 3.082 2_646
H(29) O(3) 3.460 .
H(29) C(12) 2.864 .
H(29) C(13) 2.903 .
H(29) C(15) 3.155 1_545
H(29) C(17) 2.744 .
H(29) C(18) 3.042 .
H(29) C(20) 2.048 .
H(29) C(22) 3.348 .
H(29) C(38) 3.569 2_646
H(29) C(39) 3.556 2_646
H(29) H(17) 2.540 1_545
H(29) H(18) 3.053 1_545
H(29) H(21) 3.078 .
H(29) H(22) 3.572 .
H(29) H(24) 2.392 .
H(29) H(28) 2.336 .
H(29) H(30) 1.568 .
H(29) H(31) 1.568 .
H(29) H(33) 3.538 .
H(29) H(50) 3.089 .
H(29) H(52) 2.199 .
H(30) O(3) 3.333 .
H(30) O(4) 2.795 2_546
H(30) C(12) 3.403 .
H(30) C(13) 3.483 .
H(30) C(17) 2.774 .
H(30) C(20) 2.048 .
H(30) C(22) 2.707 .
H(30) C(22) 3.477 2_546
H(30) C(23) 3.468 .
H(30) C(24) 3.495 2_546
H(30) H(17) 2.919 1_545
H(30) H(19) 3.369 1_545
H(30) H(21) 2.642 .
H(30) H(28) 2.819 .
H(30) H(29) 1.568 .
H(30) H(31) 1.568 .
H(30) H(32) 3.538 .
H(30) H(32) 3.072 2_546
H(30) H(33) 2.482 .
H(30) H(33) 3.010 2_546
H(30) H(34) 3.128 .
H(30) H(50) 2.705 .
H(30) H(52) 2.987 .
H(31) C(17) 3.384 .
H(31) C(20) 2.048 .
H(31) C(22) 2.705 .
H(31) C(23) 2.840 .
H(31) C(37) 3.394 2_646
H(31) C(38) 3.257 2_646
H(31) H(17) 3.283 1_545
H(31) H(19) 3.289 1_545
H(31) H(20) 3.441 1_545
H(31) H(24) 3.579 .
H(31) H(28) 2.317 .
H(31) H(29) 1.568 .
H(31) H(30) 1.568 .
H(31) H(33) 2.912 .
H(31) H(33) 3.580 2_546
H(31) H(34) 2.316 .
H(31) H(35) 3.104 .
H(31) H(45) 2.764 2_646
H(31) H(46) 3.290 2_646
H(32) O(4) 2.593 .
H(32) C(16) 2.454 .
H(32) C(17) 2.541 .
H(32) C(20) 2.059 .
H(32) C(21) 3.339 .
H(32) C(23) 2.035 .
H(32) C(24) 2.629 .
H(32) H(19) 2.226 .
H(32) H(20) 2.351 .
H(32) H(21) 2.697 .
H(32) H(28) 2.402 .
H(32) H(30) 3.538 .
H(32) H(30) 3.072 2_556
H(32) H(33) 1.564 .
H(32) H(33) 3.560 2_556
H(32) H(34) 2.816 .
H(32) H(35) 2.353 .
H(33) O(4) 3.031 .
H(33) O(5) 3.558 .
H(33) C(16) 3.382 .
H(33) C(16) 3.565 2_546
H(33) C(17) 2.746 .
H(33) C(20) 2.059 .
H(33) C(21) 2.655 .
H(33) C(23) 2.035 .
H(33) C(24) 2.661 .
H(33) H(19) 3.170 .
H(33) H(19) 2.600 2_546
H(33) H(20) 3.575 .
H(33) H(21) 2.504 .
H(33) H(28) 2.830 .
H(33) H(29) 3.538 .
H(33) H(30) 2.482 .
H(33) H(30) 3.010 2_556
H(33) H(31) 2.912 .
H(33) H(31) 3.580 2_556
H(33) H(32) 1.564 .
H(33) H(32) 3.560 2_546
H(33) H(34) 2.329 .
H(33) H(35) 2.816 .
H(34) O(4) 3.147 .
H(34) O(5) 2.382 .
H(34) N(1) 2.909 1_546
H(34) C(20) 2.791 .
H(34) C(21) 2.861 .
H(34) C(22) 2.047 .
H(34) C(24) 2.031 .
H(34) C(25) 3.591 1_546
H(34) H(19) 3.458 2_546
H(34) H(21) 3.554 2_546
H(34) H(28) 2.977 .
H(34) H(30) 3.128 .
H(34) H(31) 2.316 .
H(34) H(32) 2.816 .
H(34) H(33) 2.329 .
H(34) H(35) 1.569 .
H(34) H(39) 3.489 1_546
H(34) H(45) 2.812 2_646
H(34) H(51) 3.172 .
H(34) H(54) 2.655 1_546
H(35) O(4) 2.775 .
H(35) O(5) 2.856 .
H(35) C(20) 2.761 .
H(35) C(21) 3.470 .
H(35) C(22) 2.047 .
H(35) C(24) 2.031 .
H(35) C(31) 3.501 2_646
H(35) C(37) 3.433 2_646
H(35) H(28) 2.527 .
H(35) H(31) 3.104 .
H(35) H(32) 2.353 .
H(35) H(33) 2.816 .
H(35) H(34) 1.569 .
H(35) H(36) 3.011 1_556
H(35) H(39) 3.426 1_546
H(35) H(40) 3.192 2_646
H(35) H(45) 2.623 2_646
H(35) H(51) 3.549 .
H(36) F(1) 2.477 .
H(36) O(4) 3.433 1_554
H(36) N(1) 2.562 .
H(36) C(25) 2.016 .
H(36) C(27) 1.998 .
H(36) C(28) 3.234 .
H(36) C(30) 3.212 .
H(36) H(5) 3.019 .
H(36) H(35) 3.011 1_554
H(36) H(40) 3.171 2_645
H(36) H(53) 2.481 .
H(36) H(54) 3.411 .
H(37) F(1) 2.509 .
H(37) F(1) 2.600 2_655
H(37) C(26) 3.236 .
H(37) C(27) 2.009 .
H(37) C(29) 2.010 .
H(37) C(30) 3.221 .
H(37) H(8) 3.426 .
H(37) H(26) 3.301 2_655
H(37) H(38) 2.310 .
H(37) H(38) 3.371 2_645
H(37) H(40) 3.283 .
H(37) H(44) 3.568 2_655
H(38) F(1) 3.114 2_655
H(38) C(1) 3.294 1_565
H(38) C(25) 3.227 .
H(38) C(27) 3.166 .
H(38) C(28) 1.994 .
H(38) C(30) 2.007 .
H(38) H(1) 2.747 1_565
H(38) H(2) 2.920 1_565
H(38) H(10) 3.530 .
H(38) H(26) 3.582 1_565
H(38) H(27) 3.494 1_565
H(38) H(37) 2.310 .
H(38) H(37) 3.371 2_655
H(38) H(39) 2.294 .
H(39) O(5) 3.058 1_564
H(39) N(1) 2.590 .
H(39) C(1) 3.253 1_565
H(39) C(2) 3.424 1_565
H(39) C(25) 2.001 .
H(39) C(26) 3.203 .
H(39) C(27) 3.600 .
H(39) C(28) 3.206 .
H(39) C(29) 2.002 .
H(39) H(1) 2.813 1_565
H(39) H(2) 3.070 1_565
H(39) H(3) 2.750 1_565
H(39) H(7) 3.395 .
H(39) H(34) 3.489 1_564
H(39) H(35) 3.426 1_564
H(39) H(38) 2.294 .
H(39) H(51) 3.512 1_564
H(39) H(53) 3.237 .
H(39) H(54) 2.255 .
H(40) F(1) 2.654 2_655
H(40) C(32) 2.120 .
H(40) C(33) 3.517 .
H(40) C(35) 3.112 .
H(40) C(36) 1.827 .
H(40) C(37) 2.589 .
H(40) H(35) 3.192 2_656
H(40) H(36) 3.171 2_655
H(40) H(37) 3.283 .
H(40) H(41) 2.420 .
H(40) H(44) 2.728 .
H(40) H(45) 2.731 .
H(41) F(1) 3.067 2_655
H(41) C(31) 2.083 .
H(41) C(33) 2.182 .
H(41) C(34) 3.209 .
H(41) C(35) 3.501 .
H(41) C(36) 3.031 .
H(41) C(38) 3.334 1_565
H(41) H(9) 3.390 .
H(41) H(15) 3.482 1_565
H(41) H(27) 2.925 1_565
H(41) H(40) 2.420 .
H(41) H(42) 2.562 .
H(41) H(44) 3.554 1_565
H(41) H(46) 2.817 1_565
H(42) C(18) 3.357 1_565
H(42) C(31) 3.518 .
H(42) C(32) 2.244 .
H(42) C(34) 2.001 .
H(42) C(35) 3.145 .
H(42) H(11) 3.079 .
H(42) H(15) 2.922 1_565
H(42) H(22) 3.589 2_656
H(42) H(23) 2.970 1_565
H(42) H(24) 2.865 1_565
H(42) H(41) 2.562 .
H(42) H(43) 2.298 .
H(42) H(43) 3.510 2_656
H(42) H(47) 2.924 2_656
H(42) H(52) 3.303 1_565
H(43) C(18) 3.397 2_656
H(43) C(32) 3.246 .
H(43) C(33) 1.942 .
H(43) C(35) 1.917 .
H(43) C(36) 3.199 .
H(43) C(39) 2.641 .
H(43) C(39) 3.381 2_656
H(43) H(11) 3.591 .
H(43) H(12) 3.111 .
H(43) H(18) 2.743 .
H(43) H(22) 3.156 .
H(43) H(22) 3.221 2_656
H(43) H(23) 3.380 .
H(43) H(23) 3.384 2_656
H(43) H(24) 3.032 2_656
H(43) H(42) 2.298 .
H(43) H(42) 3.510 2_646
H(43) H(47) 2.663 .
H(43) H(47) 2.481 2_656
H(44) C(19) 3.194 .
H(44) C(25) 3.440 2_645
H(44) C(26) 3.312 2_645
H(44) C(27) 3.144 2_645
H(44) C(28) 3.156 2_645
H(44) C(29) 3.288 2_645
H(44) C(30) 3.432 2_645
H(44) C(31) 2.729 .
H(44) C(35) 3.005 .
H(44) C(36) 2.089 .
H(44) C(38) 2.019 .
H(44) C(39) 2.962 .
H(44) H(25) 2.859 .
H(44) H(26) 3.026 .
H(44) H(27) 3.163 .
H(44) H(37) 3.568 2_645
H(44) H(40) 2.728 .
H(44) H(41) 3.554 1_545
H(44) H(45) 1.585 .
H(44) H(46) 2.456 .
H(45) N(1) 3.521 2_645
H(45) C(21) 3.495 2_656
H(45) C(23) 3.150 2_656
H(45) C(25) 3.199 2_645
H(45) C(26) 3.552 2_645
H(45) C(30) 3.332 2_645
H(45) C(31) 2.727 .
H(45) C(35) 3.018 .
H(45) C(36) 2.089 .
H(45) C(38) 2.019 .
H(45) C(39) 2.966 .
H(45) H(28) 3.082 2_656
H(45) H(31) 2.764 2_656
H(45) H(34) 2.812 2_656
H(45) H(35) 2.623 2_656
H(45) H(40) 2.731 .
H(45) H(44) 1.585 .
H(45) H(46) 2.453 .
H(46) C(32) 3.295 1_545
H(46) C(35) 3.110 .
H(46) C(36) 3.176 .
H(46) C(37) 2.090 .
H(46) C(39) 1.937 .
H(46) H(18) 3.439 2_646
H(46) H(20) 2.994 2_646
H(46) H(31) 3.290 2_656
H(46) H(41) 2.817 1_545
H(46) H(44) 2.456 .
H(46) H(45) 2.453 .
H(46) H(47) 2.322 .
H(47) C(18) 3.249 .
H(47) C(33) 3.284 2_646
H(47) C(34) 2.813 .
H(47) C(34) 3.113 2_646
H(47) C(35) 2.162 .
H(47) C(36) 3.211 .
H(47) C(37) 3.216 .
H(47) C(38) 1.981 .
H(47) H(18) 3.441 2_646
H(47) H(22) 3.121 .
H(47) H(23) 2.650 .
H(47) H(24) 3.514 .
H(47) H(24) 3.169 2_656
H(47) H(42) 2.924 2_646
H(47) H(43) 2.663 .
H(47) H(43) 2.481 2_646
H(47) H(46) 2.322 .
H(48) O(2) 2.869 2_545
H(48) O(3) 2.067 2_555
H(48) O(4) 3.081 1_554
H(48) N(1) 3.568 .
H(48) C(2) 3.081 .
H(48) C(3) 1.902 .
H(48) C(4) 2.767 .
H(48) C(11) 3.130 2_555
H(48) C(12) 3.047 2_555
H(48) H(3) 3.215 .
H(48) H(4) 3.365 .
H(48) H(4) 2.895 2_555
H(48) H(5) 2.117 .
H(48) H(6) 3.041 .
H(48) H(7) 2.708 .
H(48) H(13) 3.120 2_555
H(48) H(14) 2.575 2_555
H(48) H(49) 2.137 2_545
H(48) H(50) 2.269 2_555
H(48) H(51) 3.240 1_554
H(48) H(52) 3.337 2_555
H(48) H(53) 2.835 .
H(48) H(54) 3.503 .
H(49) O(1) 1.886 2_555
H(49) O(3) 3.307 1_565
H(49) O(4) 3.447 2_556
H(49) O(5) 2.999 2_556
H(49) C(2) 3.178 2_555
H(49) C(3) 2.989 2_555
H(49) C(4) 3.028 .
H(49) C(5) 3.292 .
H(49) C(6) 2.533 .
H(49) C(7) 1.898 .
H(49) C(8) 3.122 .
H(49) C(14) 3.571 .
H(49) H(3) 2.826 2_555
H(49) H(4) 3.197 2_555
H(49) H(5) 3.362 2_555
H(49) H(6) 2.432 .
H(49) H(7) 3.031 .
H(49) H(9) 3.374 .
H(49) H(10) 2.338 .
H(49) H(11) 2.277 .
H(49) H(13) 3.367 .
H(49) H(14) 2.827 1_565
H(49) H(16) 3.235 .
H(49) H(17) 3.355 .
H(49) H(48) 2.137 2_555
H(49) H(50) 3.242 1_565
H(49) H(51) 2.194 2_556
H(49) H(52) 3.337 1_565
H(50) O(1) 3.020 2_545
H(50) O(2) 3.591 1_545
H(50) O(4) 2.069 2_546
H(50) N(1) 2.994 2_545
H(50) C(11) 3.063 .
H(50) C(12) 1.896 .
H(50) C(13) 2.814 .
H(50) C(14) 3.554 .
H(50) C(17) 3.000 .
H(50) C(21) 3.237 .
H(50) C(24) 3.220 2_546
H(50) H(5) 3.496 2_545
H(50) H(13) 3.524 .
H(50) H(14) 3.119 .
H(50) H(16) 3.161 .
H(50) H(17) 3.492 1_545
H(50) H(21) 2.473 .
H(50) H(29) 3.089 .
H(50) H(30) 2.705 .
H(50) H(48) 2.269 2_545
H(50) H(49) 3.242 1_545
H(50) H(51) 3.421 2_546
H(50) H(52) 2.092 .
H(50) H(53) 2.342 2_545
H(50) H(54) 2.986 2_545
H(51) O(1) 3.185 1_556
H(51) O(2) 1.850 2_546
H(51) O(4) 2.273 .
H(51) C(2) 3.478 1_556
H(51) C(3) 3.549 1_556
H(51) C(7) 3.113 2_546
H(51) C(8) 3.499 2_546
H(51) C(14) 3.007 2_546
H(51) C(15) 3.283 2_546
H(51) C(23) 3.052 .
H(51) C(24) 1.755 .
H(51) H(3) 2.687 1_556
H(51) H(5) 3.378 1_556
H(51) H(6) 3.497 2_546
H(51) H(11) 3.431 2_546
H(51) H(13) 3.433 2_546
H(51) H(16) 2.223 2_546
H(51) H(17) 2.743 2_546
H(51) H(34) 3.172 .
H(51) H(35) 3.549 .
H(51) H(39) 3.512 1_546
H(51) H(48) 3.240 1_556
H(51) H(49) 2.194 2_546
H(51) H(50) 3.421 2_556
H(51) H(54) 3.006 1_546
H(52) O(2) 3.503 1_545
H(52) O(3) 2.001 .
H(52) C(7) 3.450 1_545
H(52) C(9) 3.403 .
H(52) C(11) 2.067 .
H(52) C(13) 2.071 .
H(52) C(14) 3.330 .
H(52) C(17) 2.974 .
H(52) C(18) 2.599 .
H(52) C(20) 3.414 .
H(52) C(21) 2.913 .
H(52) H(11) 2.640 1_545
H(52) H(14) 2.368 .
H(52) H(15) 2.309 .
H(52) H(16) 3.527 .
H(52) H(17) 2.887 1_545
H(52) H(18) 3.585 1_545
H(52) H(21) 3.134 .
H(52) H(22) 3.493 .
H(52) H(23) 2.836 .
H(52) H(24) 2.410 .
H(52) H(29) 2.199 .
H(52) H(30) 2.987 .
H(52) H(42) 3.303 1_545
H(52) H(48) 3.337 2_545
H(52) H(49) 3.337 1_545
H(52) H(50) 2.092 .
H(53) O(1) 3.425 .
H(53) O(3) 2.609 2_555
H(53) O(4) 2.416 1_554
H(53) C(3) 3.285 .
H(53) C(24) 3.409 1_554
H(53) C(25) 1.871 .
H(53) C(26) 2.528 .
H(53) C(30) 3.007 .
H(53) H(5) 2.522 .
H(53) H(7) 3.459 .
H(53) H(21) 3.515 2_555
H(53) H(36) 2.481 .
H(53) H(39) 3.237 .
H(53) H(48) 2.835 .
H(53) H(50) 2.342 2_555
H(53) H(54) 1.453 .
H(54) O(3) 2.920 2_555
H(54) O(5) 2.441 1_564
H(54) C(23) 3.332 1_564
H(54) C(24) 3.340 1_564
H(54) C(25) 1.872 .
H(54) C(26) 3.104 .
H(54) C(30) 2.416 .
H(54) H(5) 3.519 .
H(54) H(7) 3.521 .
H(54) H(16) 3.263 2_555
H(54) H(21) 3.328 2_555
H(54) H(34) 2.655 1_564
H(54) H(36) 3.411 .
H(54) H(39) 2.255 .
H(54) H(48) 3.503 .
H(54) H(50) 2.986 2_555
H(54) H(51) 3.006 1_564
H(54) H(53) 1.453 .

loop_
_geom_torsion_atom_site_label_1
_geom_torsion_atom_site_label_2
_geom_torsion_atom_site_label_3
_geom_torsion_atom_site_label_4
_geom_torsion
C(2) C(1) C(10) C(5) -53.3(5)
C(2) C(1) C(10) C(9) 66.7(5)
C(2) C(1) C(10) C(19) -170.0(4)
C(10) C(1) C(2) C(3) 58.6(5)
C(1) C(2) C(3) O(1) -176.8(3)
C(1) C(2) C(3) C(4) -56.7(5)
O(1) C(3) C(4) C(5) 174.6(3)
C(2) C(3) C(4) C(5) 55.3(5)
C(3) C(4) C(5) C(6) 179.9(4)
C(3) C(4) C(5) C(10) -52.9(5)
C(4) C(5) C(6) C(7) 76.3(4)
C(4) C(5) C(10) C(1) 49.0(5)
C(4) C(5) C(10) C(9) -73.8(4)
C(4) C(5) C(10) C(19) 164.4(3)
C(6) C(5) C(10) C(1) 174.8(4)
C(6) C(5) C(10) C(9) 52.0(4)
C(6) C(5) C(10) C(19) -69.7(5)
C(10) C(5) C(6) C(7) -51.3(5)
C(5) C(6) C(7) O(2) -71.7(4)
C(5) C(6) C(7) C(8) 49.6(4)
O(2) C(7) C(8) C(9) 72.6(4)
O(2) C(7) C(8) C(14) -50.7(4)
C(6) C(7) C(8) C(9) -51.0(5)
C(6) C(7) C(8) C(14) -174.3(3)
C(7) C(8) C(9) C(10) 55.3(5)
C(7) C(8) C(9) C(11) -177.0(4)
C(7) C(8) C(14) C(13) -176.6(3)
C(7) C(8) C(14) C(15) -52.0(4)
C(9) C(8) C(14) C(13) 58.4(4)
C(9) C(8) C(14) C(15) -177.0(3)
C(14) C(8) C(9) C(10) 179.2(3)
C(14) C(8) C(9) C(11) -53.1(4)
C(8) C(9) C(10) C(1) -173.9(3)
C(8) C(9) C(10) C(5) -54.6(4)
C(8) C(9) C(10) C(19) 65.4(4)
C(8) C(9) C(11) C(12) 53.4(4)
C(10) C(9) C(11) C(12) -179.2(3)
C(11) C(9) C(10) C(1) 60.3(4)
C(11) C(9) C(10) C(5) 179.5(3)
C(11) C(9) C(10) C(19) -60.4(4)
C(9) C(11) C(12) O(3) 67.7(4)
C(9) C(11) C(12) C(13) -54.1(4)
O(3) C(12) C(13) C(14) -68.0(4)
O(3) C(12) C(13) C(17) 44.3(4)
O(3) C(12) C(13) C(18) 170.1(3)
C(11) C(12) C(13) C(14) 52.1(4)
C(11) C(12) C(13) C(17) 164.3(3)
C(11) C(12) C(13) C(18) -69.9(4)
C(12) C(13) C(14) C(8) -56.8(4)
C(12) C(13) C(14) C(15) 171.5(3)
C(12) C(13) C(17) C(16) -155.2(3)
C(12) C(13) C(17) C(20) 79.0(4)
C(14) C(13) C(17) C(16) -39.0(3)
C(14) C(13) C(17) C(20) -164.8(3)
C(17) C(13) C(14) C(8) 178.7(3)
C(17) C(13) C(14) C(15) 46.9(4)
C(18) C(13) C(14) C(8) 62.3(4)
C(18) C(13) C(14) C(15) -69.5(5)
C(18) C(13) C(17) C(16) 79.7(4)
C(18) C(13) C(17) C(20) -46.1(5)
C(8) C(14) C(15) C(16) -165.8(3)
C(13) C(14) C(15) C(16) -35.8(4)
C(14) C(15) C(16) C(17) 10.6(4)
C(15) C(16) C(17) C(13) 18.1(4)
C(15) C(16) C(17) C(20) 150.1(4)
C(13) C(17) C(20) C(21) -55.0(5)
C(13) C(17) C(20) C(22) -179.2(3)
C(16) C(17) C(20) C(21) -177.1(4)
C(16) C(17) C(20) C(22) 58.7(5)
C(17) C(20) C(22) C(23) -166.4(4)
C(21) C(20) C(22) C(23) 68.0(5)
C(20) C(22) C(23) C(24) 177.8(4)
C(22) C(23) C(24) O(4) -42.4(6)
C(22) C(23) C(24) O(5) 138.4(4)
N(1) C(25) C(26) C(27) 176.7(8)
N(1) C(25) C(30) C(29) -176.2(8)
C(26) C(25) C(30) C(29) 1.6(13)
C(30) C(25) C(26) C(27) -1.1(12)
C(25) C(26) C(27) F(1) 179.2(8)
C(25) C(26) C(27) C(28) 0.1(12)
F(1) C(27) C(28) C(29) -178.8(9)
C(26) C(27) C(28) C(29) 0.4(12)
C(27) C(28) C(29) C(30) 0.1(11)
C(28) C(29) C(30) C(25) -1.1(14)
C(32) C(31) C(36) C(35) 2(2)
C(32) C(31) C(36) C(37) -179.2(15)
C(36) C(31) C(32) C(33) -4(3)
C(31) C(32) C(33) C(34) 4(2)
C(32) C(33) C(34) C(35) -2(2)
C(33) C(34) C(35) C(36) -0(2)
C(33) C(34) C(35) C(39) 179.4(16)
C(34) C(35) C(36) C(31) 0(2)
C(34) C(35) C(36) C(37) -179.0(12)
C(34) C(35) C(39) C(38) 179.2(14)
C(36) C(35) C(39) C(38) -1.2(17)
C(39) C(35) C(36) C(31) -179.5(17)
C(39) C(35) C(36) C(37) 1.4(13)
C(31) C(36) C(37) C(38) 179.8(15)
C(35) C(36) C(37) C(38) -1.1(12)
C(36) C(37) C(38) C(39) 0.3(14)
C(37) C(38) C(39) C(35) 0.5(16)
